data_4075159
loop_
_publ_author_name
'Moser, Carmen'
'Nieger, Martin'
'Pietschnig, Rudolf'

_publ_section_title
;
 Synthesis of 1,1&#x2018;-Ferrocenylene-Bridged Bisdiphosphenes
;
_journal_issue 10
_journal_name_full Organometallics
_journal_page_first 2667
_journal_paper_doi 10.1021/om060073c
_journal_volume 25
_journal_year 2006
_chemical_formula_moiety 'C118 H248 Fe P6 Si24, C6 H6'
_chemical_formula_sum 'C124 H254 Fe P6 Si24'
_chemical_formula_weight 2661.10
_chemical_name_systematic
; 
 ? 
;
_space_group_IT_number 19
_symmetry_cell_setting orthorhombic
_symmetry_space_group_name_Hall 'P 2ac 2ab'
_symmetry_space_group_name_H-M 'P 21 21 21'
_atom_sites_solution_hydrogens geom
_atom_sites_solution_primary direct
_atom_sites_solution_secondary difmap
_audit_creation_method SHELXL-97
_cell_angle_alpha 90.00
_cell_angle_beta 90.00
_cell_angle_gamma 90.00
_cell_formula_units_Z 4
_cell_length_a 19.6366(2)
_cell_length_b 24.3191(3)
_cell_length_c 34.6941(5)
_cell_measurement_reflns_used 14321
_cell_measurement_temperature 123(2)
_cell_measurement_theta_max 25
_cell_measurement_theta_min 1
_cell_volume 16568.0(4)
_computing_cell_refinement DENZO-SMN
_computing_data_collection Collect
_computing_data_reduction DENZO-SMN
_computing_molecular_graphics XP
_computing_publication_material 'SHELXL-97 (Sheldrick, 1997)'
_computing_structure_refinement 'SHELXL-97 (Sheldrick, 1997)'
_computing_structure_solution 'SHELXS-97 (Sheldrick, 1990)'
_diffrn_ambient_temperature 123(2)
_diffrn_measured_fraction_theta_full 0.970
_diffrn_measured_fraction_theta_max 0.970
_diffrn_measurement_device_type 'Nonius KappaCCD'
_diffrn_measurement_method 'rotation in phi and omega, 0.5 deg.'
_diffrn_radiation_monochromator graphite
_diffrn_radiation_source 'fine-focus sealed tube'
_diffrn_radiation_type MoK\a
_diffrn_radiation_wavelength 0.71073
_diffrn_reflns_av_R_equivalents 0.0640
_diffrn_reflns_av_sigmaI/netI 0.1933
_diffrn_reflns_limit_h_max 23
_diffrn_reflns_limit_h_min -16
_diffrn_reflns_limit_k_max 26
_diffrn_reflns_limit_k_min -28
_diffrn_reflns_limit_l_max 40
_diffrn_reflns_limit_l_min -41
_diffrn_reflns_number 65722
_diffrn_reflns_theta_full 25.02
_diffrn_reflns_theta_max 25.02
_diffrn_reflns_theta_min 2.96
_exptl_absorpt_coefficient_mu 0.362
_exptl_absorpt_correction_type none
_exptl_crystal_colour yellow
_exptl_crystal_density_diffrn 1.067
_exptl_crystal_density_meas ?
_exptl_crystal_density_method 'not measured'
_exptl_crystal_description plates
_exptl_crystal_F_000 5800
_exptl_crystal_size_max 0.25
_exptl_crystal_size_mid 0.10
_exptl_crystal_size_min 0.05
_refine_diff_density_max 0.415
_refine_diff_density_min -0.371
_refine_diff_density_rms 0.053
_refine_ls_abs_structure_details 'Flack H D (1983), Acta Cryst. A39, 876-881'
_refine_ls_abs_structure_Flack -0.005(17)
_refine_ls_extinction_method none
_refine_ls_goodness_of_fit_ref 0.849
_refine_ls_hydrogen_treatment mixed
_refine_ls_matrix_type full
_refine_ls_number_parameters 1366
_refine_ls_number_reflns 27445
_refine_ls_number_restraints 31
_refine_ls_restrained_S_all 0.849
_refine_ls_R_factor_all 0.1390
_refine_ls_R_factor_gt 0.0558
_refine_ls_shift/su_max 0.001
_refine_ls_shift/su_mean 0.000
_refine_ls_structure_factor_coef Fsqd
_refine_ls_weighting_details 'calc w=1/[\s^2^(Fo^2^)+(0.0370P)^2^+0.0000P] where P=(Fo^2^+2Fc^2^)/3'
_refine_ls_weighting_scheme calc
_refine_ls_wR_factor_gt 0.0902
_refine_ls_wR_factor_ref 0.1049
_reflns_number_gt 13425
_reflns_number_total 27445
_reflns_threshold_expression >2sigma(I)
_cod_data_source_file om060073csi20060124_065157.cif
_cod_data_source_block rudi10
_cod_depositor_comments
;
The following automatic conversions were performed:

'_exptl_crystal_density_meas' value 'none' was changed to '?' - the
value is perceived as not measured.

Automatic conversion script
Id: cif_fix_values 3008 2015-01-20 13:52:24Z robertas 
;
_cod_original_sg_symbol_H-M 'P2(1)2(1)2(1) (No.19)'
_cod_database_code 4075159

loop_
_symmetry_equiv_pos_as_xyz
'x, y, z'
'-x+1/2, -y, z+1/2'
'-x, y+1/2, -z+1/2'
'x+1/2, -y+1/2, -z'

loop_
_atom_site_label
_atom_site_type_symbol
_atom_site_fract_x
_atom_site_fract_y
_atom_site_fract_z
_atom_site_U_iso_or_equiv
_atom_site_adp_type
_atom_site_occupancy
_atom_site_symmetry_multiplicity
_atom_site_calc_flag
_atom_site_refinement_flags
Fe1 Fe 0.49112(3) 0.52983(3) 0.509864(19) 0.0374(2) Uani 1 1 d .
C1 C 0.5925(2) 0.5102(2) 0.49782(14) 0.0382(14) Uani 1 1 d .
C2 C 0.5516(3) 0.5040(3) 0.46457(14) 0.0476(17) Uani 1 1 d .
H2 H 0.5453 0.4710 0.4503 0.057 Uiso 1 1 calc R
C3 C 0.5217(3) 0.5555(3) 0.45631(18) 0.061(2) Uani 1 1 d .
H3 H 0.4924 0.5632 0.4352 0.074 Uiso 1 1 calc R
C4 C 0.5424(3) 0.5933(3) 0.4845(2) 0.066(2) Uani 1 1 d .
H4 H 0.5293 0.6308 0.4857 0.079 Uiso 1 1 calc R
C5 C 0.5862(3) 0.5663(2) 0.51086(17) 0.0479(16) Uani 1 1 d .
H5 H 0.6074 0.5820 0.5329 0.057 Uiso 1 1 calc R
C6 C 0.3893(2) 0.5497(2) 0.51630(13) 0.0311(13) Uani 1 1 d .
C7 C 0.3987(2) 0.4908(2) 0.51008(15) 0.0389(14) Uani 1 1 d .
H7 H 0.3799 0.4701 0.4894 0.047 Uiso 1 1 calc R
C8 C 0.4401(2) 0.4698(2) 0.53956(14) 0.0389(14) Uani 1 1 d .
H8 H 0.4537 0.4325 0.5426 0.047 Uiso 1 1 calc R
C9 C 0.4581(3) 0.5138(3) 0.56390(14) 0.0433(15) Uani 1 1 d .
H9 H 0.4867 0.5114 0.5859 0.052 Uiso 1 1 calc R
C10 C 0.4266(3) 0.5622(2) 0.55016(14) 0.0409(15) Uani 1 1 d .
H10 H 0.4299 0.5975 0.5618 0.049 Uiso 1 1 calc R
P1 P 0.65657(6) 0.46204(6) 0.51640(4) 0.0319(4) Uani 1 1 d D
P2 P 0.62524(7) 0.37971(6) 0.49528(3) 0.0368(4) Uani 1 1 d D
H2P H 0.5567(9) 0.3840(12) 0.5013(7) 0.044 Uiso 1 1 d D
P3 P 0.60850(7) 0.44768(7) 0.57388(4) 0.0413(4) Uani 1 1 d D
H3P H 0.6013(15) 0.5023(8) 0.5839(6) 0.050 Uiso 1 1 d D
P4 P 0.34515(6) 0.60185(6) 0.48849(4) 0.0339(4) Uani 1 1 d D
P5 P 0.24176(6) 0.59884(6) 0.51598(4) 0.0379(4) Uani 1 1 d D
H5P H 0.2194(12) 0.6499(10) 0.5017(6) 0.045 Uiso 1 1 d D
P6 P 0.32125(8) 0.54825(6) 0.43800(4) 0.0449(4) Uani 1 1 d D
H6P H 0.3842(9) 0.5461(13) 0.4221(7) 0.054 Uiso 1 1 d D
C11 C 0.6310(2) 0.3745(2) 0.44212(13) 0.0298(13) Uani 1 1 d D
C12 C 0.6866(2) 0.3945(2) 0.41983(13) 0.0295(13) Uani 1 1 d .
C13 C 0.6848(2) 0.38713(19) 0.38002(13) 0.0299(13) Uani 1 1 d .
H13 H 0.7209 0.4023 0.3652 0.036 Uiso 1 1 calc R
C14 C 0.6338(3) 0.3591(2) 0.36074(14) 0.0320(13) Uani 1 1 d .
C15 C 0.5825(3) 0.3364(2) 0.38326(14) 0.0363(14) Uani 1 1 d .
H15 H 0.5474 0.3161 0.3709 0.044 Uiso 1 1 calc R
C16 C 0.5806(3) 0.3422(2) 0.42365(14) 0.0321(13) Uani 1 1 d .
C17 C 0.5245(2) 0.3115(2) 0.44482(13) 0.0365(14) Uani 1 1 d .
H17 H 0.5301 0.3233 0.4723 0.044 Uiso 1 1 calc R
Si1 Si 0.54285(8) 0.23533(7) 0.44598(4) 0.0501(5) Uani 1 1 d .
C18 C 0.4802(3) 0.2002(2) 0.47820(15) 0.0646(18) Uani 1 1 d .
H18A H 0.4341 0.2057 0.4681 0.097 Uiso 1 1 calc R
H18B H 0.4833 0.2158 0.5042 0.097 Uiso 1 1 calc R
H18C H 0.4903 0.1608 0.4792 0.097 Uiso 1 1 calc R
C19 C 0.5383(3) 0.2012(2) 0.39734(14) 0.0623(18) Uani 1 1 d .
H19A H 0.4926 0.2059 0.3866 0.093 Uiso 1 1 calc R
H19B H 0.5483 0.1619 0.4001 0.093 Uiso 1 1 calc R
H19C H 0.5718 0.2181 0.3800 0.093 Uiso 1 1 calc R
C20 C 0.6305(3) 0.2251(2) 0.46547(16) 0.0639(18) Uani 1 1 d .
H20A H 0.6412 0.1858 0.4659 0.096 Uiso 1 1 calc R
H20B H 0.6329 0.2399 0.4917 0.096 Uiso 1 1 calc R
H20C H 0.6633 0.2444 0.4491 0.096 Uiso 1 1 calc R
Si2 Si 0.43406(8) 0.33415(7) 0.43216(5) 0.0468(5) Uani 1 1 d .
C21 C 0.3937(3) 0.2920(2) 0.39371(15) 0.0600(18) Uani 1 1 d .
H21A H 0.3929 0.2534 0.4017 0.090 Uiso 1 1 calc R
H21B H 0.4199 0.2957 0.3698 0.090 Uiso 1 1 calc R
H21C H 0.3470 0.3049 0.3894 0.090 Uiso 1 1 calc R
C22 C 0.3816(3) 0.3292(2) 0.47694(16) 0.0669(19) Uani 1 1 d .
H22A H 0.4028 0.3511 0.4974 0.100 Uiso 1 1 calc R
H22B H 0.3790 0.2907 0.4851 0.100 Uiso 1 1 calc R
H22C H 0.3357 0.3431 0.4718 0.100 Uiso 1 1 calc R
C23 C 0.4344(3) 0.4067(2) 0.41515(15) 0.0566(17) Uani 1 1 d .
H23A H 0.4555 0.4302 0.4348 0.085 Uiso 1 1 calc R
H23B H 0.3875 0.4188 0.4106 0.085 Uiso 1 1 calc R
H23C H 0.4604 0.4093 0.3911 0.085 Uiso 1 1 calc R
C24 C 0.6342(2) 0.3532(2) 0.31637(12) 0.0391(14) Uani 1 1 d .
H24 H 0.6776 0.3716 0.3086 0.047 Uiso 1 1 calc R
Si3 Si 0.64584(9) 0.28101(8) 0.29929(5) 0.0606(5) Uani 1 1 d .
C25 C 0.6906(3) 0.2810(3) 0.25178(15) 0.080(2) Uani 1 1 d .
H25A H 0.6631 0.3009 0.2328 0.120 Uiso 1 1 calc R
H25B H 0.6972 0.2430 0.2431 0.120 Uiso 1 1 calc R
H25C H 0.7350 0.2990 0.2545 0.120 Uiso 1 1 calc R
C26 C 0.6998(3) 0.2427(2) 0.33329(16) 0.075(2) Uani 1 1 d .
H26A H 0.7055 0.2049 0.3241 0.113 Uiso 1 1 calc R
H26B H 0.6783 0.2424 0.3588 0.113 Uiso 1 1 calc R
H26C H 0.7445 0.2605 0.3351 0.113 Uiso 1 1 calc R
C27 C 0.5628(3) 0.2434(3) 0.29212(17) 0.089(2) Uani 1 1 d .
H27A H 0.5342 0.2639 0.2740 0.133 Uiso 1 1 calc R
H27B H 0.5392 0.2401 0.3169 0.133 Uiso 1 1 calc R
H27C H 0.5719 0.2066 0.2817 0.133 Uiso 1 1 calc R
Si4 Si 0.56629(8) 0.39859(8) 0.29433(4) 0.0577(5) Uani 1 1 d .
C28 C 0.5781(3) 0.3992(3) 0.24116(14) 0.083(2) Uani 1 1 d .
H28A H 0.5430 0.4225 0.2293 0.125 Uiso 1 1 calc R
H28B H 0.5741 0.3617 0.2312 0.125 Uiso 1 1 calc R
H28C H 0.6232 0.4139 0.2350 0.125 Uiso 1 1 calc R
C29 C 0.4762(3) 0.3758(3) 0.30466(15) 0.078(2) Uani 1 1 d .
H29A H 0.4442 0.4013 0.2924 0.117 Uiso 1 1 calc R
H29B H 0.4686 0.3756 0.3326 0.117 Uiso 1 1 calc R
H29C H 0.4692 0.3387 0.2943 0.117 Uiso 1 1 calc R
C30 C 0.5790(3) 0.4690(2) 0.31534(15) 0.0659(18) Uani 1 1 d .
H30A H 0.5446 0.4942 0.3049 0.099 Uiso 1 1 calc R
H30B H 0.6246 0.4825 0.3086 0.099 Uiso 1 1 calc R
H30C H 0.5745 0.4672 0.3434 0.099 Uiso 1 1 calc R
C31 C 0.7488(2) 0.4218(2) 0.43593(13) 0.0365(14) Uani 1 1 d .
H31 H 0.7367 0.4299 0.4633 0.044 Uiso 1 1 calc R
Si5 Si 0.77183(8) 0.49110(6) 0.41499(4) 0.0400(4) Uani 1 1 d .
C32 C 0.6933(2) 0.5307(2) 0.40498(14) 0.0498(16) Uani 1 1 d .
H32A H 0.6661 0.5113 0.3856 0.075 Uiso 1 1 calc R
H32B H 0.7055 0.5673 0.3953 0.075 Uiso 1 1 calc R
H32C H 0.6668 0.5344 0.4288 0.075 Uiso 1 1 calc R
C33 C 0.8216(3) 0.5294(2) 0.45203(14) 0.0575(17) Uani 1 1 d .
H33A H 0.8635 0.5092 0.4578 0.086 Uiso 1 1 calc R
H33B H 0.7943 0.5330 0.4756 0.086 Uiso 1 1 calc R
H33C H 0.8330 0.5660 0.4422 0.086 Uiso 1 1 calc R
C34 C 0.8231(3) 0.4870(2) 0.36966(12) 0.0489(16) Uani 1 1 d .
H34A H 0.8648 0.4660 0.3745 0.073 Uiso 1 1 calc R
H34B H 0.8350 0.5242 0.3611 0.073 Uiso 1 1 calc R
H34C H 0.7963 0.4686 0.3496 0.073 Uiso 1 1 calc R
Si6 Si 0.82092(8) 0.36932(7) 0.43957(5) 0.0576(5) Uani 1 1 d .
C35 C 0.8004(3) 0.3209(3) 0.4797(2) 0.117(3) Uani 1 1 d .
H35A H 0.7559 0.3039 0.4750 0.176 Uiso 1 1 calc R
H35B H 0.7991 0.3411 0.5041 0.176 Uiso 1 1 calc R
H35C H 0.8353 0.2922 0.4811 0.176 Uiso 1 1 calc R
C36 C 0.9063(2) 0.4013(3) 0.45004(16) 0.069(2) Uani 1 1 d .
H36A H 0.9190 0.4258 0.4288 0.104 Uiso 1 1 calc R
H36B H 0.9406 0.3723 0.4527 0.104 Uiso 1 1 calc R
H36C H 0.9037 0.4224 0.4741 0.104 Uiso 1 1 calc R
C37 C 0.8302(4) 0.3312(3) 0.3926(2) 0.155(4) Uani 1 1 d .
H37A H 0.8418 0.3572 0.3721 0.232 Uiso 1 1 calc R
H37B H 0.7872 0.3128 0.3863 0.232 Uiso 1 1 calc R
H37C H 0.8664 0.3037 0.3950 0.232 Uiso 1 1 calc R
C38 C 0.6712(3) 0.4246(2) 0.60937(13) 0.0329(14) Uani 1 1 d D
C39 C 0.7214(3) 0.4592(2) 0.62531(14) 0.0368(14) Uani 1 1 d .
C40 C 0.7539(2) 0.4446(2) 0.65953(14) 0.0362(14) Uani 1 1 d .
H40 H 0.7863 0.4692 0.6703 0.043 Uiso 1 1 calc R
C41 C 0.7405(3) 0.3960(2) 0.67822(14) 0.0379(14) Uani 1 1 d .
C42 C 0.6938(3) 0.3605(2) 0.66193(14) 0.0410(15) Uani 1 1 d .
H42 H 0.6850 0.3264 0.6744 0.049 Uiso 1 1 calc R
C43 C 0.6585(3) 0.3729(2) 0.62731(14) 0.0391(15) Uani 1 1 d .
C44 C 0.6072(2) 0.3310(2) 0.61316(13) 0.0390(15) Uani 1 1 d .
H44 H 0.5930 0.3458 0.5875 0.047 Uiso 1 1 calc R
Si7 Si 0.64572(9) 0.26208(7) 0.60107(4) 0.0512(5) Uani 1 1 d .
C45 C 0.6763(3) 0.2196(2) 0.64231(15) 0.078(2) Uani 1 1 d .
H45A H 0.6383 0.2122 0.6599 0.116 Uiso 1 1 calc R
H45B H 0.7121 0.2395 0.6561 0.116 Uiso 1 1 calc R
H45C H 0.6945 0.1847 0.6326 0.116 Uiso 1 1 calc R
C46 C 0.7214(3) 0.2738(2) 0.56973(16) 0.0669(19) Uani 1 1 d .
H46A H 0.7422 0.2384 0.5631 0.100 Uiso 1 1 calc R
H46B H 0.7546 0.2966 0.5835 0.100 Uiso 1 1 calc R
H46C H 0.7072 0.2926 0.5461 0.100 Uiso 1 1 calc R
C47 C 0.5791(3) 0.2219(2) 0.57543(17) 0.080(2) Uani 1 1 d .
H47A H 0.5401 0.2162 0.5926 0.121 Uiso 1 1 calc R
H47B H 0.5978 0.1863 0.5677 0.121 Uiso 1 1 calc R
H47C H 0.5643 0.2422 0.5525 0.121 Uiso 1 1 calc R
Si8 Si 0.52675(9) 0.33477(8) 0.64250(5) 0.0640(6) Uani 1 1 d .
C48 C 0.5309(3) 0.2863(3) 0.68508(19) 0.121(3) Uani 1 1 d .
H48A H 0.5385 0.2487 0.6759 0.181 Uiso 1 1 calc R
H48B H 0.4878 0.2879 0.6993 0.181 Uiso 1 1 calc R
H48C H 0.5683 0.2972 0.7021 0.181 Uiso 1 1 calc R
C49 C 0.5130(3) 0.4056(2) 0.66050(15) 0.069(2) Uani 1 1 d .
H49A H 0.5511 0.4163 0.6771 0.103 Uiso 1 1 calc R
H49B H 0.4705 0.4071 0.6753 0.103 Uiso 1 1 calc R
H49C H 0.5102 0.4310 0.6386 0.103 Uiso 1 1 calc R
C50 C 0.4538(3) 0.3155(3) 0.6111(2) 0.096(2) Uani 1 1 d .
H50A H 0.4604 0.2780 0.6014 0.144 Uiso 1 1 calc R
H50B H 0.4510 0.3411 0.5894 0.144 Uiso 1 1 calc R
H50C H 0.4115 0.3172 0.6261 0.144 Uiso 1 1 calc R
C51 C 0.7741(3) 0.3799(2) 0.71572(13) 0.0522(17) Uani 1 1 d .
H51 H 0.7588 0.3410 0.7186 0.063 Uiso 1 1 calc R
Si9 Si 0.86950(9) 0.37135(8) 0.71238(5) 0.0602(5) Uani 1 1 d .
C52 C 0.9177(3) 0.4375(2) 0.72466(17) 0.080(2) Uani 1 1 d .
H52A H 0.9668 0.4310 0.7224 0.120 Uiso 1 1 calc R
H52B H 0.9069 0.4486 0.7511 0.120 Uiso 1 1 calc R
H52C H 0.9042 0.4667 0.7068 0.120 Uiso 1 1 calc R
C53 C 0.9009(3) 0.3203(3) 0.74779(19) 0.099(3) Uani 1 1 d .
H53A H 0.9506 0.3174 0.7458 0.148 Uiso 1 1 calc R
H53B H 0.8803 0.2844 0.7425 0.148 Uiso 1 1 calc R
H53C H 0.8886 0.3322 0.7739 0.148 Uiso 1 1 calc R
C54 C 0.8943(3) 0.3520(3) 0.66261(18) 0.110(3) Uani 1 1 d .
H54A H 0.9440 0.3487 0.6611 0.165 Uiso 1 1 calc R
H54B H 0.8788 0.3805 0.6446 0.165 Uiso 1 1 calc R
H54C H 0.8733 0.3168 0.6559 0.165 Uiso 1 1 calc R
Si10 Si 0.73524(10) 0.41260(10) 0.75851(5) 0.0846(7) Uani 1 1 d .
C55 C 0.6445(3) 0.4010(3) 0.75859(17) 0.105(3) Uani 1 1 d .
H55A H 0.6249 0.4148 0.7345 0.158 Uiso 1 1 calc R
H55B H 0.6240 0.4204 0.7804 0.158 Uiso 1 1 calc R
H55C H 0.6354 0.3615 0.7609 0.158 Uiso 1 1 calc R
C56 C 0.7709(4) 0.3881(3) 0.80476(15) 0.119(3) Uani 1 1 d .
H56A H 0.8202 0.3944 0.8051 0.179 Uiso 1 1 calc R
H56B H 0.7617 0.3487 0.8076 0.179 Uiso 1 1 calc R
H56C H 0.7497 0.4082 0.8261 0.179 Uiso 1 1 calc R
C57 C 0.7481(4) 0.4908(3) 0.75537(17) 0.103(3) Uani 1 1 d .
H57A H 0.7969 0.4992 0.7556 0.155 Uiso 1 1 calc R
H57B H 0.7261 0.5086 0.7775 0.155 Uiso 1 1 calc R
H57C H 0.7279 0.5046 0.7314 0.155 Uiso 1 1 calc R
C58 C 0.7396(3) 0.5143(2) 0.60670(14) 0.0463(16) Uani 1 1 d .
H58 H 0.7125 0.5141 0.5823 0.056 Uiso 1 1 calc R
Si11 Si 0.82983(9) 0.51690(9) 0.58906(5) 0.0719(6) Uani 1 1 d .
C59 C 0.8454(3) 0.4552(3) 0.55973(16) 0.082(2) Uani 1 1 d .
H59A H 0.8113 0.4531 0.5391 0.122 Uiso 1 1 calc R
H59B H 0.8422 0.4224 0.5760 0.122 Uiso 1 1 calc R
H59C H 0.8910 0.4573 0.5484 0.122 Uiso 1 1 calc R
C60 C 0.8415(4) 0.5802(3) 0.55782(17) 0.113(3) Uani 1 1 d .
H60A H 0.8333 0.6133 0.5733 0.170 Uiso 1 1 calc R
H60B H 0.8090 0.5791 0.5363 0.170 Uiso 1 1 calc R
H60C H 0.8880 0.5810 0.5477 0.170 Uiso 1 1 calc R
C61 C 0.8959(3) 0.5195(3) 0.62792(15) 0.110(3) Uani 1 1 d .
H61A H 0.8887 0.5522 0.6439 0.165 Uiso 1 1 calc R
H61B H 0.9413 0.5212 0.6162 0.165 Uiso 1 1 calc R
H61C H 0.8924 0.4865 0.6440 0.165 Uiso 1 1 calc R
Si12 Si 0.70448(11) 0.57597(8) 0.63344(6) 0.0778(6) Uani 1 1 d .
C62 C 0.6269(3) 0.5575(3) 0.6582(2) 0.106(3) Uani 1 1 d .
H62A H 0.6368 0.5292 0.6775 0.159 Uiso 1 1 calc R
H62B H 0.5938 0.5433 0.6396 0.159 Uiso 1 1 calc R
H62C H 0.6081 0.5901 0.6710 0.159 Uiso 1 1 calc R
C63 C 0.7623(3) 0.6032(3) 0.67056(17) 0.103(3) Uani 1 1 d .
H63A H 0.8054 0.6142 0.6586 0.155 Uiso 1 1 calc R
H63B H 0.7711 0.5747 0.6899 0.155 Uiso 1 1 calc R
H63C H 0.7413 0.6351 0.6830 0.155 Uiso 1 1 calc R
C64 C 0.6877(5) 0.6312(3) 0.5970(2) 0.172(4) Uani 1 1 d .
H64A H 0.7302 0.6403 0.5836 0.258 Uiso 1 1 calc R
H64B H 0.6703 0.6640 0.6101 0.258 Uiso 1 1 calc R
H64C H 0.6539 0.6182 0.5783 0.258 Uiso 1 1 calc R
C65 C 0.2542(2) 0.6173(2) 0.56711(14) 0.0364(14) Uani 1 1 d D
C66 C 0.2381(3) 0.5785(3) 0.59497(16) 0.0437(15) Uani 1 1 d .
C67 C 0.2490(3) 0.5917(3) 0.63441(16) 0.0549(18) Uani 1 1 d .
H67 H 0.2398 0.5645 0.6533 0.066 Uiso 1 1 calc R
C68 C 0.2724(3) 0.6426(3) 0.64640(17) 0.0584(19) Uani 1 1 d .
C69 C 0.2842(3) 0.6818(3) 0.61798(17) 0.0540(17) Uani 1 1 d .
H69 H 0.2989 0.7174 0.6256 0.065 Uiso 1 1 calc R
C70 C 0.2755(3) 0.6712(3) 0.57944(16) 0.0434(15) Uani 1 1 d .
C71 C 0.2876(3) 0.7193(2) 0.55210(15) 0.0469(16) Uani 1 1 d .
H71 H 0.2915 0.7026 0.5259 0.056 Uiso 1 1 calc R
Si13 Si 0.36990(8) 0.75993(7) 0.55923(5) 0.0581(5) Uani 1 1 d .
C72 C 0.3691(3) 0.8093(3) 0.60056(16) 0.081(2) Uani 1 1 d .
H72A H 0.3577 0.7896 0.6243 0.121 Uiso 1 1 calc R
H72B H 0.3350 0.8380 0.5958 0.121 Uiso 1 1 calc R
H72C H 0.4141 0.8263 0.6032 0.121 Uiso 1 1 calc R
C73 C 0.3898(3) 0.8004(2) 0.51512(16) 0.0730(19) Uani 1 1 d .
H73A H 0.3531 0.8269 0.5103 0.110 Uiso 1 1 calc R
H73B H 0.3940 0.7755 0.4930 0.110 Uiso 1 1 calc R
H73C H 0.4327 0.8203 0.5188 0.110 Uiso 1 1 calc R
C74 C 0.4425(3) 0.7128(2) 0.56604(19) 0.083(2) Uani 1 1 d .
H74A H 0.4347 0.6900 0.5889 0.125 Uiso 1 1 calc R
H74B H 0.4844 0.7342 0.5695 0.125 Uiso 1 1 calc R
H74C H 0.4471 0.6891 0.5433 0.125 Uiso 1 1 calc R
Si14 Si 0.20807(9) 0.76483(7) 0.55016(5) 0.0588(5) Uani 1 1 d .
C75 C 0.1381(3) 0.7294(3) 0.52419(19) 0.087(2) Uani 1 1 d .
H75A H 0.1537 0.7189 0.4984 0.131 Uiso 1 1 calc R
H75B H 0.0990 0.7543 0.5219 0.131 Uiso 1 1 calc R
H75C H 0.1246 0.6965 0.5385 0.131 Uiso 1 1 calc R
C76 C 0.2228(3) 0.8300(3) 0.52231(19) 0.091(2) Uani 1 1 d .
H76A H 0.2595 0.8511 0.5345 0.137 Uiso 1 1 calc R
H76B H 0.1809 0.8520 0.5221 0.137 Uiso 1 1 calc R
H76C H 0.2357 0.8210 0.4958 0.137 Uiso 1 1 calc R
C77 C 0.1810(3) 0.7857(3) 0.59924(18) 0.105(3) Uani 1 1 d .
H77A H 0.2190 0.8037 0.6124 0.158 Uiso 1 1 calc R
H77B H 0.1671 0.7530 0.6138 0.158 Uiso 1 1 calc R
H77C H 0.1426 0.8112 0.5974 0.158 Uiso 1 1 calc R
C78 C 0.2835(3) 0.6552(4) 0.68964(16) 0.103(3) Uani 1 1 d .
H78 H 0.2905 0.6958 0.6877 0.124 Uiso 1 1 calc R
Si15 Si 0.37061(11) 0.63522(9) 0.70585(5) 0.0845(7) Uani 1 1 d .
C79 C 0.3694(5) 0.5740(5) 0.7322(4) 0.259(8) Uani 1 1 d .
H79A H 0.3359 0.5768 0.7530 0.389 Uiso 1 1 calc R
H79B H 0.4146 0.5673 0.7432 0.389 Uiso 1 1 calc R
H79C H 0.3571 0.5434 0.7151 0.389 Uiso 1 1 calc R
C80 C 0.4297(4) 0.6358(4) 0.6676(2) 0.173(5) Uani 1 1 d .
H80A H 0.4298 0.6721 0.6554 0.260 Uiso 1 1 calc R
H80B H 0.4170 0.6078 0.6486 0.260 Uiso 1 1 calc R
H80C H 0.4753 0.6277 0.6776 0.260 Uiso 1 1 calc R
C81 C 0.4028(4) 0.6878(5) 0.7442(2) 0.202(6) Uani 1 1 d .
H81A H 0.3708 0.6890 0.7658 0.303 Uiso 1 1 calc R
H81B H 0.4060 0.7244 0.7325 0.303 Uiso 1 1 calc R
H81C H 0.4478 0.6765 0.7535 0.303 Uiso 1 1 calc R
Si16 Si 0.20944(12) 0.65513(12) 0.71990(5) 0.1037(8) Uani 1 1 d .
C82 C 0.1915(4) 0.5787(4) 0.7343(2) 0.143(4) Uani 1 1 d .
H82A H 0.1847 0.5566 0.7110 0.215 Uiso 1 1 calc R
H82B H 0.1505 0.5770 0.7503 0.215 Uiso 1 1 calc R
H82C H 0.2304 0.5642 0.7488 0.215 Uiso 1 1 calc R
C83 C 0.2196(4) 0.6823(4) 0.76688(19) 0.148(4) Uani 1 1 d .
H83A H 0.1765 0.6790 0.7810 0.221 Uiso 1 1 calc R
H83B H 0.2326 0.7211 0.7652 0.221 Uiso 1 1 calc R
H83C H 0.2552 0.6617 0.7805 0.221 Uiso 1 1 calc R
C84 C 0.1322(3) 0.6792(3) 0.69561(17) 0.094(2) Uani 1 1 d .
H84A H 0.1292 0.6624 0.6700 0.141 Uiso 1 1 calc R
H84B H 0.1337 0.7193 0.6931 0.141 Uiso 1 1 calc R
H84C H 0.0922 0.6687 0.7108 0.141 Uiso 1 1 calc R
C85 C 0.2061(3) 0.5225(2) 0.58737(14) 0.0483(16) Uani 1 1 d .
H85 H 0.2098 0.5181 0.5588 0.058 Uiso 1 1 calc R
Si17 Si 0.11095(9) 0.52621(8) 0.59599(5) 0.0656(6) Uani 1 1 d .
C86 C 0.0758(3) 0.5881(3) 0.57284(19) 0.093(2) Uani 1 1 d .
H86A H 0.0866 0.5875 0.5453 0.139 Uiso 1 1 calc R
H86B H 0.0959 0.6210 0.5846 0.139 Uiso 1 1 calc R
H86C H 0.0263 0.5889 0.5763 0.139 Uiso 1 1 calc R
C87 C 0.0884(3) 0.5307(3) 0.64795(15) 0.088(2) Uani 1 1 d .
H87A H 0.1060 0.4983 0.6615 0.132 Uiso 1 1 calc R
H87B H 0.0388 0.5322 0.6507 0.132 Uiso 1 1 calc R
H87C H 0.1087 0.5640 0.6590 0.132 Uiso 1 1 calc R
C88 C 0.0700(4) 0.4634(3) 0.57493(17) 0.098(3) Uani 1 1 d .
H88A H 0.0882 0.4305 0.5876 0.148 Uiso 1 1 calc R
H88B H 0.0798 0.4617 0.5473 0.148 Uiso 1 1 calc R
H88C H 0.0207 0.4652 0.5789 0.148 Uiso 1 1 calc R
Si18 Si 0.25077(11) 0.45945(9) 0.60689(6) 0.0867(7) Uani 1 1 d .
C89 C 0.3355(3) 0.4736(3) 0.62640(18) 0.100(3) Uani 1 1 d .
H89A H 0.3315 0.4985 0.6485 0.150 Uiso 1 1 calc R
H89B H 0.3637 0.4907 0.6065 0.150 Uiso 1 1 calc R
H89C H 0.3566 0.4390 0.6348 0.150 Uiso 1 1 calc R
C90 C 0.2596(4) 0.4111(3) 0.5666(2) 0.136(3) Uani 1 1 d .
H90A H 0.2146 0.4032 0.5557 0.204 Uiso 1 1 calc R
H90B H 0.2803 0.3769 0.5759 0.204 Uiso 1 1 calc R
H90C H 0.2888 0.4274 0.5467 0.204 Uiso 1 1 calc R
C91 C 0.2028(3) 0.4234(3) 0.6469(2) 0.131(3) Uani 1 1 d .
H91A H 0.1568 0.4143 0.6381 0.197 Uiso 1 1 calc R
H91B H 0.2000 0.4476 0.6694 0.197 Uiso 1 1 calc R
H91C H 0.2269 0.3895 0.6540 0.197 Uiso 1 1 calc R
C92 C 0.2717(2) 0.5885(2) 0.40296(13) 0.0285(13) Uani 1 1 d D
C93 C 0.2028(3) 0.5757(2) 0.39496(14) 0.0341(14) Uani 1 1 d .
C94 C 0.1726(3) 0.6001(2) 0.36278(15) 0.0419(15) Uani 1 1 d .
H94 H 0.1270 0.5901 0.3568 0.050 Uiso 1 1 calc R
C95 C 0.2043(3) 0.6376(2) 0.33935(15) 0.0415(15) Uani 1 1 d .
C96 C 0.2712(3) 0.6508(2) 0.34911(14) 0.0351(14) Uani 1 1 d .
H96 H 0.2943 0.6776 0.3340 0.042 Uiso 1 1 calc R
C97 C 0.3058(3) 0.6271(2) 0.37947(14) 0.0361(14) Uani 1 1 d .
C98 C 0.3800(2) 0.6442(2) 0.38461(13) 0.0348(14) Uani 1 1 d .
H98 H 0.3951 0.6240 0.4082 0.042 Uiso 1 1 calc R
Si19 Si 0.38905(8) 0.71929(7) 0.39793(5) 0.0529(5) Uani 1 1 d .
C99 C 0.4678(3) 0.7259(2) 0.42883(15) 0.0650(19) Uani 1 1 d .
H99A H 0.5077 0.7139 0.4141 0.097 Uiso 1 1 calc R
H99B H 0.4629 0.7028 0.4518 0.097 Uiso 1 1 calc R
H99C H 0.4736 0.7644 0.4366 0.097 Uiso 1 1 calc R
C100 C 0.4012(4) 0.7671(3) 0.35584(18) 0.103(3) Uani 1 1 d .
H10A H 0.4412 0.7556 0.3410 0.154 Uiso 1 1 calc R
H10B H 0.4078 0.8047 0.3653 0.154 Uiso 1 1 calc R
H10C H 0.3608 0.7658 0.3393 0.154 Uiso 1 1 calc R
C101 C 0.3118(3) 0.7406(2) 0.42571(17) 0.071(2) Uani 1 1 d .
H10D H 0.3154 0.7795 0.4326 0.106 Uiso 1 1 calc R
H10E H 0.3084 0.7184 0.4492 0.106 Uiso 1 1 calc R
H10F H 0.2711 0.7348 0.4099 0.106 Uiso 1 1 calc R
Si20 Si 0.43423(8) 0.61429(8) 0.34444(4) 0.0516(5) Uani 1 1 d .
C102 C 0.4140(3) 0.5398(2) 0.34043(15) 0.0659(19) Uani 1 1 d .
H10G H 0.3655 0.5352 0.3347 0.099 Uiso 1 1 calc R
H10H H 0.4248 0.5214 0.3648 0.099 Uiso 1 1 calc R
H10I H 0.4411 0.5234 0.3196 0.099 Uiso 1 1 calc R
C103 C 0.5260(3) 0.6241(3) 0.35547(16) 0.071(2) Uani 1 1 d .
H10J H 0.5364 0.6075 0.3805 0.107 Uiso 1 1 calc R
H10K H 0.5364 0.6635 0.3562 0.107 Uiso 1 1 calc R
H10L H 0.5535 0.6064 0.3355 0.107 Uiso 1 1 calc R
C104 C 0.4171(3) 0.6461(3) 0.29569(14) 0.071(2) Uani 1 1 d .
H10M H 0.3689 0.6415 0.2891 0.107 Uiso 1 1 calc R
H10N H 0.4453 0.6279 0.2762 0.107 Uiso 1 1 calc R
H10O H 0.4282 0.6853 0.2965 0.107 Uiso 1 1 calc R
C105 C 0.1696(3) 0.6633(2) 0.30459(14) 0.0581(18) Uani 1 1 d .
H105 H 0.2052 0.6887 0.2943 0.070 Uiso 1 1 calc R
Si21 Si 0.09774(9) 0.71141(8) 0.31711(6) 0.0705(6) Uani 1 1 d .
C106 C 0.0128(3) 0.6792(3) 0.3162(3) 0.178(5) Uani 1 1 d .
H10P H -0.0218 0.7066 0.3230 0.266 Uiso 1 1 calc R
H10Q H 0.0114 0.6489 0.3348 0.266 Uiso 1 1 calc R
H10R H 0.0036 0.6649 0.2903 0.266 Uiso 1 1 calc R
C107 C 0.0959(4) 0.7678(3) 0.2812(2) 0.151(4) Uani 1 1 d .
H10S H 0.0581 0.7928 0.2871 0.226 Uiso 1 1 calc R
H10T H 0.0897 0.7524 0.2554 0.226 Uiso 1 1 calc R
H10U H 0.1389 0.7882 0.2822 0.226 Uiso 1 1 calc R
C108 C 0.1124(5) 0.7398(4) 0.3640(3) 0.227(7) Uani 1 1 d .
H10V H 0.0747 0.7642 0.3709 0.341 Uiso 1 1 calc R
H10W H 0.1551 0.7607 0.3639 0.341 Uiso 1 1 calc R
H10Y H 0.1156 0.7100 0.3830 0.341 Uiso 1 1 calc R
Si22 Si 0.15911(10) 0.61240(9) 0.26474(5) 0.0750(6) Uani 1 1 d .
C109 C 0.2372(3) 0.5701(3) 0.26067(17) 0.107(3) Uani 1 1 d .
H101 H 0.2766 0.5942 0.2567 0.161 Uiso 1 1 calc R
H102 H 0.2328 0.5450 0.2387 0.161 Uiso 1 1 calc R
H103 H 0.2434 0.5488 0.2844 0.161 Uiso 1 1 calc R
C110 C 0.1494(3) 0.6505(3) 0.21767(16) 0.105(3) Uani 1 1 d .
H11A H 0.1077 0.6726 0.2183 0.158 Uiso 1 1 calc R
H11B H 0.1468 0.6241 0.1964 0.158 Uiso 1 1 calc R
H11C H 0.1888 0.6747 0.2138 0.158 Uiso 1 1 calc R
C111 C 0.0828(4) 0.5675(3) 0.27108(19) 0.117(3) Uani 1 1 d .
H11D H 0.0419 0.5904 0.2731 0.176 Uiso 1 1 calc R
H11E H 0.0880 0.5456 0.2946 0.176 Uiso 1 1 calc R
H11F H 0.0786 0.5428 0.2488 0.176 Uiso 1 1 calc R
C112 C 0.1623(2) 0.5333(2) 0.41815(14) 0.0422(15) Uani 1 1 d .
H112 H 0.1867 0.5321 0.4434 0.051 Uiso 1 1 calc R
Si23 Si 0.07375(8) 0.55540(8) 0.43186(5) 0.0567(5) Uani 1 1 d .
C113 C 0.0056(3) 0.5502(3) 0.39360(15) 0.0693(19) Uani 1 1 d .
H11G H 0.0034 0.5124 0.3840 0.104 Uiso 1 1 calc R
H11H H 0.0166 0.5751 0.3723 0.104 Uiso 1 1 calc R
H11I H -0.0385 0.5605 0.4047 0.104 Uiso 1 1 calc R
C114 C 0.0774(3) 0.6270(3) 0.44939(19) 0.088(2) Uani 1 1 d .
H11J H 0.0316 0.6393 0.4564 0.132 Uiso 1 1 calc R
H11K H 0.0956 0.6508 0.4290 0.132 Uiso 1 1 calc R
H11L H 0.1072 0.6290 0.4720 0.132 Uiso 1 1 calc R
C115 C 0.0466(3) 0.5109(3) 0.47295(15) 0.096(3) Uani 1 1 d .
H11M H 0.0442 0.4726 0.4644 0.144 Uiso 1 1 calc R
H11N H 0.0017 0.5227 0.4821 0.144 Uiso 1 1 calc R
H11O H 0.0797 0.5141 0.4940 0.144 Uiso 1 1 calc R
Si24 Si 0.17296(10) 0.46060(8) 0.39884(5) 0.0682(6) Uani 1 1 d .
C116 C 0.2480(3) 0.4530(3) 0.3697(2) 0.124(3) Uani 1 1 d .
H11P H 0.2874 0.4681 0.3834 0.185 Uiso 1 1 calc R
H11Q H 0.2418 0.4728 0.3453 0.185 Uiso 1 1 calc R
H11R H 0.2558 0.4139 0.3643 0.185 Uiso 1 1 calc R
C117 C 0.1950(4) 0.4136(3) 0.4423(2) 0.124(3) Uani 1 1 d .
H11S H 0.1576 0.4145 0.4609 0.186 Uiso 1 1 calc R
H11T H 0.2368 0.4267 0.4546 0.186 Uiso 1 1 calc R
H11U H 0.2016 0.3758 0.4332 0.186 Uiso 1 1 calc R
C118 C 0.0995(4) 0.4328(3) 0.3747(3) 0.182(5) Uani 1 1 d .
H11V H 0.0594 0.4370 0.3913 0.273 Uiso 1 1 calc R
H11W H 0.1070 0.3937 0.3694 0.273 Uiso 1 1 calc R
H11Y H 0.0922 0.4525 0.3505 0.273 Uiso 1 1 calc R
C1B C -0.0251(3) 0.3863(4) 0.31759(18) 0.206(4) Uiso 1 1 d GU
H1B H 0.0136 0.3834 0.3339 0.247 Uiso 1 1 calc R
C2B C -0.0329(4) 0.4319(3) 0.2939(2) 0.191(3) Uiso 1 1 d GU
H2B H 0.0005 0.4602 0.2939 0.229 Uiso 1 1 calc R
C3B C -0.0895(5) 0.4362(3) 0.27001(19) 0.207(4) Uiso 1 1 d GU
H3B H -0.0948 0.4674 0.2538 0.248 Uiso 1 1 calc R
C4B C -0.1383(3) 0.3948(4) 0.26989(19) 0.204(4) Uiso 1 1 d GU
H4B H -0.1770 0.3977 0.2536 0.245 Uiso 1 1 calc R
C5B C -0.1306(4) 0.3492(3) 0.2936(2) 0.199(3) Uiso 1 1 d GU
H5B H -0.1640 0.3209 0.2935 0.239 Uiso 1 1 calc R
C6B C -0.0739(5) 0.3449(3) 0.31747(19) 0.215(4) Uiso 1 1 d GU
H6B H -0.0686 0.3138 0.3337 0.258 Uiso 1 1 calc R

loop_
_atom_site_aniso_label
_atom_site_aniso_U_11
_atom_site_aniso_U_22
_atom_site_aniso_U_33
_atom_site_aniso_U_23
_atom_site_aniso_U_13
_atom_site_aniso_U_12
Fe1 0.0326(5) 0.0362(5) 0.0434(4) 0.0109(4) 0.0038(4) 0.0070(4)
C1 0.036(3) 0.037(4) 0.042(3) 0.015(3) 0.004(3) 0.007(3)
C2 0.041(4) 0.069(5) 0.033(3) 0.009(3) 0.006(3) 0.017(4)
C3 0.040(4) 0.088(6) 0.056(4) 0.047(4) 0.009(3) 0.027(4)
C4 0.055(4) 0.048(5) 0.095(5) 0.047(5) 0.017(4) 0.016(4)
C5 0.034(3) 0.033(4) 0.076(4) 0.017(4) 0.001(3) 0.005(3)
C6 0.034(3) 0.038(4) 0.021(3) 0.000(3) 0.002(3) 0.000(3)
C7 0.036(3) 0.034(4) 0.046(3) 0.003(3) 0.003(3) 0.003(3)
C8 0.032(3) 0.036(4) 0.049(3) 0.019(3) 0.003(3) 0.007(3)
C9 0.042(4) 0.053(5) 0.034(3) -0.001(3) -0.001(3) 0.003(3)
C10 0.045(4) 0.035(4) 0.042(3) 0.000(3) -0.005(3) 0.004(3)
P1 0.0311(8) 0.0300(9) 0.0345(8) 0.0008(7) -0.0022(7) 0.0016(7)
P2 0.0469(9) 0.0301(10) 0.0333(8) 0.0030(7) -0.0007(7) -0.0030(8)
P3 0.0396(9) 0.0517(11) 0.0327(8) 0.0052(8) -0.0026(7) 0.0111(8)
P4 0.0305(8) 0.0320(9) 0.0392(8) 0.0008(7) -0.0005(7) 0.0038(7)
P5 0.0298(8) 0.0406(10) 0.0433(9) -0.0071(8) 0.0003(7) 0.0031(7)
P6 0.0578(11) 0.0369(11) 0.0401(9) -0.0071(8) -0.0102(8) 0.0177(8)
C11 0.032(3) 0.019(3) 0.038(3) 0.000(3) -0.006(3) 0.000(3)
C12 0.031(3) 0.029(4) 0.029(3) 0.000(3) -0.005(3) -0.002(3)
C13 0.030(3) 0.025(4) 0.035(3) 0.006(3) 0.004(3) 0.000(3)
C14 0.027(3) 0.031(4) 0.038(3) 0.002(3) 0.004(3) 0.001(3)
C15 0.036(4) 0.029(4) 0.044(4) -0.010(3) -0.002(3) -0.003(3)
C16 0.042(4) 0.018(3) 0.037(3) 0.000(3) 0.009(3) 0.006(3)
C17 0.044(3) 0.033(4) 0.033(3) -0.011(3) 0.009(3) -0.011(3)
Si1 0.0555(12) 0.0389(12) 0.0560(10) 0.0024(9) 0.0065(9) -0.0086(9)
C18 0.069(4) 0.058(5) 0.066(4) 0.006(3) 0.012(4) -0.013(4)
C19 0.077(5) 0.041(4) 0.069(4) -0.010(3) 0.012(4) -0.004(3)
C20 0.065(4) 0.038(4) 0.089(5) 0.009(3) -0.002(4) -0.009(4)
Si2 0.0374(10) 0.0413(12) 0.0617(11) -0.0143(9) 0.0054(9) -0.0075(9)
C21 0.044(4) 0.062(5) 0.074(4) -0.006(4) -0.008(3) -0.010(3)
C22 0.049(4) 0.053(5) 0.099(5) -0.019(4) 0.013(4) -0.010(3)
C23 0.038(4) 0.056(5) 0.076(4) -0.014(3) -0.003(3) 0.002(3)
C24 0.038(3) 0.043(4) 0.036(3) -0.006(3) 0.012(3) -0.012(3)
Si3 0.0795(14) 0.0541(14) 0.0483(10) -0.0163(9) 0.0165(10) -0.0099(11)
C25 0.100(6) 0.072(5) 0.068(4) -0.034(4) 0.029(4) -0.008(4)
C26 0.109(6) 0.040(4) 0.077(4) -0.014(4) 0.029(4) -0.002(4)
C27 0.111(6) 0.070(6) 0.086(5) -0.030(4) 0.029(4) -0.045(5)
Si4 0.0533(11) 0.0784(15) 0.0415(10) 0.0038(10) -0.0034(9) -0.0035(11)
C28 0.091(5) 0.105(6) 0.055(4) 0.019(4) -0.024(4) -0.013(5)
C29 0.050(4) 0.126(7) 0.057(4) 0.004(4) -0.013(3) 0.003(4)
C30 0.076(5) 0.051(5) 0.070(4) 0.015(4) -0.008(3) 0.013(4)
C31 0.035(3) 0.040(4) 0.035(3) 0.002(3) 0.002(3) -0.005(3)
Si5 0.0403(10) 0.0349(11) 0.0447(9) 0.0044(8) 0.0057(8) -0.0056(8)
C32 0.049(4) 0.034(4) 0.066(4) 0.011(3) 0.010(3) -0.005(3)
C33 0.069(4) 0.043(4) 0.060(4) 0.004(3) 0.010(3) -0.019(4)
C34 0.056(4) 0.043(4) 0.048(3) 0.012(3) 0.002(3) 0.004(3)
Si6 0.0443(11) 0.0492(13) 0.0792(12) 0.0120(10) -0.0153(10) 0.0016(9)
C35 0.053(5) 0.089(6) 0.210(8) 0.103(6) -0.013(5) -0.011(4)
C36 0.039(4) 0.083(5) 0.085(4) 0.034(4) -0.010(3) -0.001(4)
C37 0.127(7) 0.139(8) 0.199(9) -0.083(7) -0.070(6) 0.113(6)
C38 0.035(3) 0.038(4) 0.026(3) 0.002(3) 0.002(3) 0.006(3)
C39 0.030(3) 0.038(4) 0.042(3) -0.010(3) -0.004(3) 0.003(3)
C40 0.024(3) 0.051(4) 0.033(3) -0.004(3) -0.010(3) 0.005(3)
C41 0.033(3) 0.045(4) 0.035(3) 0.000(3) -0.009(3) 0.005(3)
C42 0.049(4) 0.036(4) 0.038(3) 0.010(3) 0.001(3) 0.018(3)
C43 0.034(4) 0.051(4) 0.032(3) -0.002(3) 0.004(3) 0.018(3)
C44 0.039(3) 0.042(4) 0.036(3) 0.014(3) -0.009(3) -0.003(3)
Si7 0.0645(12) 0.0402(12) 0.0488(10) 0.0084(9) -0.0111(9) 0.0023(10)
C45 0.128(6) 0.051(5) 0.054(4) 0.012(3) -0.005(4) 0.007(4)
C46 0.067(4) 0.051(5) 0.083(4) 0.013(4) 0.001(4) 0.033(4)
C47 0.098(5) 0.046(5) 0.098(5) -0.010(4) -0.020(4) -0.006(4)
Si8 0.0434(11) 0.0602(15) 0.0885(13) 0.0297(11) 0.0078(10) -0.0013(10)
C48 0.086(5) 0.136(8) 0.140(7) 0.087(6) 0.061(5) 0.037(5)
C49 0.048(4) 0.099(6) 0.060(4) 0.024(4) 0.013(3) 0.023(4)
C50 0.067(5) 0.063(6) 0.158(7) 0.009(5) 0.009(5) -0.003(4)
C51 0.057(4) 0.062(5) 0.038(3) 0.010(3) -0.011(3) 0.014(3)
Si9 0.0599(12) 0.0606(14) 0.0600(11) -0.0175(10) -0.0226(9) 0.0267(11)
C52 0.085(5) 0.075(6) 0.080(5) -0.010(4) -0.021(4) -0.007(4)
C53 0.082(5) 0.085(6) 0.129(6) 0.020(5) -0.044(5) 0.012(5)
C54 0.090(6) 0.132(8) 0.107(6) -0.021(5) -0.001(5) 0.044(5)
Si10 0.0809(16) 0.138(2) 0.0352(10) -0.0065(12) -0.0065(10) 0.0350(15)
C55 0.107(6) 0.140(8) 0.069(5) 0.007(5) 0.024(4) 0.002(6)
C56 0.170(8) 0.151(8) 0.037(4) 0.011(4) -0.005(4) 0.057(7)
C57 0.127(7) 0.099(7) 0.085(5) -0.029(5) -0.014(5) 0.033(5)
C58 0.054(4) 0.044(4) 0.041(3) 0.005(3) -0.019(3) -0.016(3)
Si11 0.0635(13) 0.1014(18) 0.0507(11) 0.0115(11) -0.0124(10) -0.0348(12)
C59 0.042(4) 0.126(7) 0.076(4) 0.009(5) 0.002(4) -0.005(4)
C60 0.127(7) 0.134(8) 0.079(5) 0.033(5) -0.019(5) -0.087(6)
C61 0.060(5) 0.206(9) 0.064(4) 0.021(5) -0.027(4) -0.043(5)
Si12 0.1010(17) 0.0437(14) 0.0886(15) -0.0183(11) -0.0348(13) 0.0038(12)
C62 0.089(6) 0.082(6) 0.146(7) -0.072(5) -0.016(5) 0.025(5)
C63 0.132(7) 0.080(6) 0.097(5) -0.045(5) -0.036(5) -0.001(5)
C64 0.298(13) 0.056(6) 0.161(8) -0.010(6) -0.091(8) 0.055(7)
C65 0.030(3) 0.038(4) 0.041(3) -0.002(3) 0.004(3) 0.010(3)
C66 0.040(4) 0.045(4) 0.046(4) -0.006(3) 0.000(3) 0.007(3)
C67 0.050(4) 0.067(5) 0.047(4) 0.016(4) 0.006(3) 0.006(4)
C68 0.051(4) 0.078(6) 0.046(4) -0.017(4) -0.008(3) 0.002(4)
C69 0.053(4) 0.067(5) 0.043(4) -0.025(4) 0.000(3) -0.013(4)
C70 0.033(3) 0.053(5) 0.044(4) -0.009(3) 0.003(3) 0.005(3)
C71 0.050(4) 0.041(4) 0.049(4) -0.017(3) 0.005(3) -0.006(3)
Si13 0.0510(12) 0.0472(13) 0.0760(12) -0.0136(10) -0.0101(10) -0.0082(10)
C72 0.090(5) 0.069(5) 0.083(5) -0.020(4) -0.012(4) -0.025(4)
C73 0.074(5) 0.061(5) 0.084(5) -0.008(4) -0.002(4) -0.013(4)
C74 0.071(5) 0.051(5) 0.128(6) -0.008(4) -0.018(4) -0.026(4)
Si14 0.0522(12) 0.0465(13) 0.0777(13) -0.0143(10) 0.0033(10) 0.0087(10)
C75 0.043(4) 0.071(5) 0.147(6) -0.023(5) -0.011(4) 0.017(4)
C76 0.086(5) 0.062(5) 0.126(6) 0.009(5) -0.001(5) 0.028(4)
C77 0.088(6) 0.118(7) 0.110(6) -0.039(5) 0.012(5) 0.036(5)
C78 0.076(5) 0.190(9) 0.044(4) -0.019(5) -0.012(4) -0.024(5)
Si15 0.0931(16) 0.104(2) 0.0569(12) 0.0136(12) -0.0257(12) -0.0384(14)
C79 0.134(9) 0.233(14) 0.411(17) 0.254(13) -0.069(10) -0.006(9)
C80 0.083(6) 0.327(15) 0.110(7) -0.015(8) -0.028(6) 0.027(8)
C81 0.152(9) 0.345(17) 0.110(7) -0.077(9) -0.016(6) -0.088(10)
Si16 0.1170(19) 0.145(3) 0.0491(12) -0.0310(14) 0.0002(13) 0.0230(18)
C82 0.142(8) 0.175(10) 0.112(7) 0.030(7) 0.019(6) 0.002(7)
C83 0.122(7) 0.242(12) 0.079(5) -0.046(6) 0.002(5) 0.012(7)
C84 0.107(6) 0.094(6) 0.081(5) -0.038(4) 0.006(4) 0.006(5)
C85 0.053(4) 0.054(5) 0.038(3) 0.006(3) 0.011(3) -0.002(3)
Si17 0.0595(13) 0.0715(15) 0.0658(12) 0.0062(11) -0.0097(10) -0.0152(11)
C86 0.046(4) 0.088(6) 0.144(6) 0.024(5) -0.023(4) -0.006(4)
C87 0.060(4) 0.126(7) 0.079(5) -0.013(5) 0.005(4) -0.028(5)
C88 0.120(6) 0.091(6) 0.085(5) 0.020(5) -0.012(4) -0.051(5)
Si18 0.0927(17) 0.0536(16) 0.1137(17) 0.0280(13) 0.0380(13) 0.0060(13)
C89 0.051(5) 0.126(7) 0.124(6) 0.052(5) 0.032(4) 0.024(5)
C90 0.118(7) 0.072(7) 0.218(9) -0.007(7) 0.032(7) -0.030(6)
C91 0.084(6) 0.132(8) 0.177(8) 0.096(6) 0.031(5) 0.004(6)
C92 0.025(3) 0.021(3) 0.040(3) -0.005(3) -0.004(3) 0.005(3)
C93 0.035(4) 0.029(4) 0.038(3) -0.003(3) -0.006(3) 0.005(3)
C94 0.024(3) 0.042(4) 0.060(4) -0.006(3) -0.013(3) 0.004(3)
C95 0.040(4) 0.043(4) 0.042(4) 0.004(3) 0.007(3) 0.006(3)
C96 0.032(4) 0.029(4) 0.045(3) 0.007(3) -0.005(3) -0.003(3)
C97 0.034(4) 0.030(4) 0.044(3) -0.001(3) -0.006(3) 0.008(3)
C98 0.033(3) 0.035(4) 0.037(3) 0.013(3) -0.006(3) -0.005(3)
Si19 0.0550(12) 0.0400(12) 0.0637(11) 0.0117(9) -0.0147(9) -0.0081(9)
C99 0.074(5) 0.056(5) 0.065(4) -0.001(3) -0.013(4) -0.014(4)
C100 0.160(7) 0.051(5) 0.096(5) 0.018(4) -0.039(5) -0.028(5)
C101 0.071(5) 0.039(4) 0.103(5) -0.023(4) -0.024(4) 0.018(4)
Si20 0.0399(11) 0.0647(15) 0.0502(10) 0.0153(10) 0.0063(9) 0.0056(10)
C102 0.068(4) 0.059(5) 0.070(4) -0.007(4) 0.028(3) 0.016(4)
C103 0.043(4) 0.095(6) 0.075(4) 0.028(4) 0.001(3) 0.005(4)
C104 0.048(4) 0.101(6) 0.064(4) 0.016(4) 0.019(3) -0.002(4)
C105 0.050(4) 0.078(5) 0.047(4) 0.019(3) -0.022(3) -0.019(4)
Si21 0.0553(13) 0.0648(15) 0.0912(15) 0.0234(12) -0.0153(11) 0.0105(11)
C106 0.064(6) 0.091(7) 0.378(15) 0.049(8) 0.053(7) 0.004(5)
C107 0.118(7) 0.138(9) 0.196(9) 0.091(7) 0.029(7) 0.032(6)
C108 0.257(13) 0.228(13) 0.197(10) -0.099(9) -0.125(9) 0.201(11)
Si22 0.0659(13) 0.1109(19) 0.0481(11) 0.0036(11) -0.0094(10) -0.0064(13)
C109 0.110(6) 0.155(8) 0.058(4) -0.014(5) 0.002(4) 0.019(6)
C110 0.083(5) 0.168(8) 0.065(4) 0.009(5) -0.026(4) -0.008(5)
C111 0.131(7) 0.130(8) 0.090(5) -0.029(5) 0.012(5) -0.054(6)
C112 0.047(4) 0.033(4) 0.047(3) -0.002(3) -0.009(3) -0.011(3)
Si23 0.0401(11) 0.0699(15) 0.0601(11) -0.0002(10) -0.0006(9) -0.0053(10)
C113 0.054(4) 0.074(5) 0.079(4) 0.015(4) -0.010(4) -0.018(4)
C114 0.039(4) 0.083(6) 0.143(6) -0.057(5) 0.007(4) 0.011(4)
C115 0.040(4) 0.177(8) 0.070(4) 0.023(5) 0.000(3) -0.031(5)
Si24 0.0755(14) 0.0378(13) 0.0913(14) -0.0065(11) 0.0024(12) -0.0149(11)
C116 0.099(6) 0.077(6) 0.195(8) -0.085(6) 0.006(6) 0.008(5)
C117 0.174(8) 0.076(6) 0.123(7) 0.011(5) -0.030(6) -0.028(6)
C118 0.126(8) 0.094(8) 0.324(13) -0.105(8) -0.087(8) 0.048(6)

loop_
_atom_type_symbol
_atom_type_description
_atom_type_scat_dispersion_real
_atom_type_scat_dispersion_imag
_atom_type_scat_source
C C 0.0033 0.0016 'International Tables Vol C Tables 4.2.6.8 and 6.1.1.4'
H H 0.0000 0.0000 'International Tables Vol C Tables 4.2.6.8 and 6.1.1.4'
Si Si 0.0817 0.0704 'International Tables Vol C Tables 4.2.6.8 and 6.1.1.4'
P P 0.1023 0.0942 'International Tables Vol C Tables 4.2.6.8 and 6.1.1.4'
Fe Fe 0.3463 0.8444 'International Tables Vol C Tables 4.2.6.8 and 6.1.1.4'

loop_
_geom_angle_atom_site_label_1
_geom_angle_atom_site_label_2
_geom_angle_atom_site_label_3
_geom_angle
C9 Fe1 C4 134.7(3)
C9 Fe1 C10 40.61(18)
C4 Fe1 C10 108.0(3)
C9 Fe1 C7 67.9(2)
C4 Fe1 C7 142.1(2)
C10 Fe1 C7 68.1(2)
C9 Fe1 C8 40.51(18)
C4 Fe1 C8 175.2(3)
C10 Fe1 C8 68.1(2)
C7 Fe1 C8 40.06(17)
C9 Fe1 C3 173.3(3)
C4 Fe1 C3 40.1(2)
C10 Fe1 C3 133.2(2)
C7 Fe1 C3 113.8(3)
C8 Fe1 C3 144.7(3)
C9 Fe1 C2 146.2(2)
C4 Fe1 C2 67.6(3)
C10 Fe1 C2 173.1(2)
C7 Fe1 C2 111.8(2)
C8 Fe1 C2 116.5(2)
C3 Fe1 C2 40.1(2)
C9 Fe1 C5 110.9(2)
C4 Fe1 C5 40.4(2)
C10 Fe1 C5 112.5(2)
C7 Fe1 C5 177.5(2)
C8 Fe1 C5 137.6(2)
C3 Fe1 C5 67.7(2)
C2 Fe1 C5 67.9(2)
C9 Fe1 C6 68.57(19)
C4 Fe1 C6 110.3(2)
C10 Fe1 C6 40.32(17)
C7 Fe1 C6 41.55(17)
C8 Fe1 C6 68.9(2)
C3 Fe1 C6 108.0(2)
C2 Fe1 C6 135.1(2)
C5 Fe1 C6 140.5(2)
C9 Fe1 C1 116.6(2)
C4 Fe1 C1 67.4(2)
C10 Fe1 C1 144.6(2)
C7 Fe1 C1 137.6(2)
C8 Fe1 C1 113.8(2)
C3 Fe1 C1 67.0(2)
C2 Fe1 C1 39.76(18)
C5 Fe1 C1 40.58(18)
C6 Fe1 C1 174.65(19)
Cp1 Fe1 Cp2 177.0(2)
C2 C1 C5 108.0(5)
C2 C1 P1 127.4(5)
C5 C1 P1 123.4(4)
C2 C1 Fe1 69.3(3)
C5 C1 Fe1 68.9(3)
P1 C1 Fe1 136.8(3)
C3 C2 C1 107.9(6)
C3 C2 Fe1 69.3(3)
C1 C2 Fe1 70.9(3)
C3 C2 H2 126.1
C1 C2 H2 126.1
Fe1 C2 H2 125.3
C4 C3 C2 108.6(5)
C4 C3 Fe1 69.7(3)
C2 C3 Fe1 70.6(3)
C4 C3 H3 125.7
C2 C3 H3 125.7
Fe1 C3 H3 125.6
C3 C4 C5 108.8(6)
C3 C4 Fe1 70.2(4)
C5 C4 Fe1 70.8(3)
C3 C4 H4 125.6
C5 C4 H4 125.6
Fe1 C4 H4 125.0
C4 C5 C1 106.7(5)
C4 C5 Fe1 68.9(3)
C1 C5 Fe1 70.5(3)
C4 C5 H5 126.7
C1 C5 H5 126.7
Fe1 C5 H5 125.5
C10 C6 C7 105.5(4)
C10 C6 P4 122.5(4)
C7 C6 P4 131.9(4)
C10 C6 Fe1 68.9(3)
C7 C6 Fe1 68.4(3)
P4 C6 Fe1 124.6(2)
C8 C7 C6 108.9(5)
C8 C7 Fe1 70.0(3)
C6 C7 Fe1 70.0(3)
C8 C7 H7 125.6
C6 C7 H7 125.6
Fe1 C7 H7 126.0
C7 C8 C9 107.7(5)
C7 C8 Fe1 69.9(3)
C9 C8 Fe1 68.7(3)
C7 C8 H8 126.1
C9 C8 H8 126.1
Fe1 C8 H8 126.8
C8 C9 C10 108.8(5)
C8 C9 Fe1 70.8(3)
C10 C9 Fe1 70.6(3)
C8 C9 H9 125.6
C10 C9 H9 125.6
Fe1 C9 H9 124.6
C9 C10 C6 109.1(5)
C9 C10 Fe1 68.8(3)
C6 C10 Fe1 70.8(3)
C9 C10 H10 125.4
C6 C10 H10 125.4
Fe1 C10 H10 126.5
C1 P1 P2 105.64(19)
C1 P1 P3 97.10(16)
P2 P1 P3 92.10(7)
C11 P2 P1 111.94(17)
C11 P2 H2P 102.5(11)
P1 P2 H2P 98.9(11)
C38 P3 P1 111.36(16)
C38 P3 H3P 101.2(11)
P1 P3 H3P 96.8(10)
C6 P4 P6 96.28(17)
C6 P4 P5 100.56(16)
P6 P4 P5 97.13(7)
C65 P5 P4 106.30(16)
C65 P5 H5P 99.5(11)
P4 P5 H5P 95.9(10)
C92 P6 P4 108.58(16)
C92 P6 H6P 103.5(12)
P4 P6 H6P 98.6(11)
C16 C11 C12 118.7(4)
C16 C11 P2 116.5(4)
C12 C11 P2 124.3(4)
C13 C12 C11 118.3(4)
C13 C12 C31 116.6(4)
C11 C12 C31 125.1(4)
C14 C13 C12 124.1(4)
C14 C13 H13 117.9
C12 C13 H13 117.9
C13 C14 C15 116.6(4)
C13 C14 C24 121.5(4)
C15 C14 C24 121.8(5)
C14 C15 C16 122.6(5)
C14 C15 H15 118.7
C16 C15 H15 118.7
C15 C16 C11 119.1(4)
C15 C16 C17 116.8(4)
C11 C16 C17 124.1(4)
C16 C17 Si1 110.7(3)
C16 C17 Si2 114.9(3)
Si1 C17 Si2 117.8(2)
C16 C17 H17 103.8
Si1 C17 H17 103.8
Si2 C17 H17 103.8
C20 Si1 C18 109.3(3)
C20 Si1 C19 108.0(3)
C18 Si1 C19 107.7(3)
C20 Si1 C17 108.3(2)
C18 Si1 C17 109.6(2)
C19 Si1 C17 113.8(2)
Si1 C18 H18A 109.5
Si1 C18 H18B 109.5
H18A C18 H18B 109.5
Si1 C18 H18C 109.5
H18A C18 H18C 109.5
H18B C18 H18C 109.5
Si1 C19 H19A 109.5
Si1 C19 H19B 109.5
H19A C19 H19B 109.5
Si1 C19 H19C 109.5
H19A C19 H19C 109.5
H19B C19 H19C 109.5
Si1 C20 H20A 109.5
Si1 C20 H20B 109.5
H20A C20 H20B 109.5
Si1 C20 H20C 109.5
H20A C20 H20C 109.5
H20B C20 H20C 109.5
C21 Si2 C23 107.2(2)
C21 Si2 C22 109.0(3)
C23 Si2 C22 109.1(3)
C21 Si2 C17 113.7(2)
C23 Si2 C17 110.1(2)
C22 Si2 C17 107.6(2)
Si2 C21 H21A 109.5
Si2 C21 H21B 109.5
H21A C21 H21B 109.5
Si2 C21 H21C 109.5
H21A C21 H21C 109.5
H21B C21 H21C 109.5
Si2 C22 H22A 109.5
Si2 C22 H22B 109.5
H22A C22 H22B 109.5
Si2 C22 H22C 109.5
H22A C22 H22C 109.5
H22B C22 H22C 109.5
Si2 C23 H23A 109.5
Si2 C23 H23B 109.5
H23A C23 H23B 109.5
Si2 C23 H23C 109.5
H23A C23 H23C 109.5
H23B C23 H23C 109.5
C14 C24 Si3 113.8(3)
C14 C24 Si4 110.2(3)
Si3 C24 Si4 120.4(3)
C14 C24 H24 103.3
Si3 C24 H24 103.3
Si4 C24 H24 103.3
C26 Si3 C24 110.1(2)
C26 Si3 C25 107.1(3)
C24 Si3 C25 109.8(3)
C26 Si3 C27 109.7(3)
C24 Si3 C27 113.1(3)
C25 Si3 C27 106.9(3)
Si3 C25 H25A 109.5
Si3 C25 H25B 109.5
H25A C25 H25B 109.5
Si3 C25 H25C 109.5
H25A C25 H25C 109.5
H25B C25 H25C 109.5
Si3 C26 H26A 109.5
Si3 C26 H26B 109.5
H26A C26 H26B 109.5
Si3 C26 H26C 109.5
H26A C26 H26C 109.5
H26B C26 H26C 109.5
Si3 C27 H27A 109.5
Si3 C27 H27B 109.5
H27A C27 H27B 109.5
Si3 C27 H27C 109.5
H27A C27 H27C 109.5
H27B C27 H27C 109.5
C28 Si4 C30 111.1(3)
C28 Si4 C29 107.9(3)
C30 Si4 C29 108.6(3)
C28 Si4 C24 108.6(3)
C30 Si4 C24 106.3(2)
C29 Si4 C24 114.3(3)
Si4 C28 H28A 109.5
Si4 C28 H28B 109.5
H28A C28 H28B 109.5
Si4 C28 H28C 109.5
H28A C28 H28C 109.5
H28B C28 H28C 109.5
Si4 C29 H29A 109.5
Si4 C29 H29B 109.5
H29A C29 H29B 109.5
Si4 C29 H29C 109.5
H29A C29 H29C 109.5
H29B C29 H29C 109.5
Si4 C30 H30A 109.5
Si4 C30 H30B 109.5
H30A C30 H30B 109.5
Si4 C30 H30C 109.5
H30A C30 H30C 109.5
H30B C30 H30C 109.5
C12 C31 Si5 116.5(3)
C12 C31 Si6 109.5(3)
Si5 C31 Si6 116.4(2)
C12 C31 H31 104.3
Si5 C31 H31 104.3
Si6 C31 H31 104.3
C32 Si5 C33 107.8(3)
C32 Si5 C34 108.6(2)
C33 Si5 C34 109.0(2)
C32 Si5 C31 109.7(2)
C33 Si5 C31 107.8(2)
C34 Si5 C31 113.8(2)
Si5 C32 H32A 109.5
Si5 C32 H32B 109.5
H32A C32 H32B 109.5
Si5 C32 H32C 109.5
H32A C32 H32C 109.5
H32B C32 H32C 109.5
Si5 C33 H33A 109.5
Si5 C33 H33B 109.5
H33A C33 H33B 109.5
Si5 C33 H33C 109.5
H33A C33 H33C 109.5
H33B C33 H33C 109.5
Si5 C34 H34A 109.5
Si5 C34 H34B 109.5
H34A C34 H34B 109.5
Si5 C34 H34C 109.5
H34A C34 H34C 109.5
H34B C34 H34C 109.5
C35 Si6 C36 108.0(3)
C35 Si6 C37 110.8(4)
C36 Si6 C37 106.5(3)
C35 Si6 C31 108.1(3)
C36 Si6 C31 113.4(3)
C37 Si6 C31 110.1(3)
Si6 C35 H35A 109.5
Si6 C35 H35B 109.5
H35A C35 H35B 109.5
Si6 C35 H35C 109.5
H35A C35 H35C 109.5
H35B C35 H35C 109.5
Si6 C36 H36A 109.5
Si6 C36 H36B 109.5
H36A C36 H36B 109.5
Si6 C36 H36C 109.5
H36A C36 H36C 109.5
H36B C36 H36C 109.5
Si6 C37 H37A 109.5
Si6 C37 H37B 109.5
H37A C37 H37B 109.5
Si6 C37 H37C 109.5
H37A C37 H37C 109.5
H37B C37 H37C 109.5
C39 C38 C43 118.6(5)
C39 C38 P3 123.4(4)
C43 C38 P3 116.5(4)
C40 C39 C38 120.1(5)
C40 C39 C58 118.4(5)
C38 C39 C58 121.4(5)
C41 C40 C39 122.3(5)
C41 C40 H40 118.9
C39 C40 H40 118.9
C40 C41 C42 118.2(5)
C40 C41 C51 123.1(5)
C42 C41 C51 118.7(5)
C41 C42 C43 122.6(5)
C41 C42 H42 118.7
C43 C42 H42 118.7
C42 C43 C38 118.1(5)
C42 C43 C44 117.2(5)
C38 C43 C44 124.6(5)
C43 C44 Si8 110.6(3)
C43 C44 Si7 113.7(3)
Si8 C44 Si7 120.0(3)
C43 C44 H44 103.4
Si8 C44 H44 103.4
Si7 C44 H44 103.4
C47 Si7 C46 111.2(3)
C47 Si7 C45 107.6(3)
C46 Si7 C45 106.0(3)
C47 Si7 C44 106.9(3)
C46 Si7 C44 108.3(2)
C45 Si7 C44 116.8(2)
Si7 C45 H45A 109.5
Si7 C45 H45B 109.5
H45A C45 H45B 109.5
Si7 C45 H45C 109.5
H45A C45 H45C 109.5
H45B C45 H45C 109.5
Si7 C46 H46A 109.5
Si7 C46 H46B 109.5
H46A C46 H46B 109.5
Si7 C46 H46C 109.5
H46A C46 H46C 109.5
H46B C46 H46C 109.5
Si7 C47 H47A 109.5
Si7 C47 H47B 109.5
H47A C47 H47B 109.5
Si7 C47 H47C 109.5
H47A C47 H47C 109.5
H47B C47 H47C 109.5
C49 Si8 C50 108.7(3)
C49 Si8 C44 110.5(3)
C50 Si8 C44 108.6(3)
C49 Si8 C48 108.8(3)
C50 Si8 C48 109.4(3)
C44 Si8 C48 110.9(3)
Si8 C48 H48A 109.5
Si8 C48 H48B 109.5
H48A C48 H48B 109.5
Si8 C48 H48C 109.5
H48A C48 H48C 109.5
H48B C48 H48C 109.5
Si8 C49 H49A 109.5
Si8 C49 H49B 109.5
H49A C49 H49B 109.5
Si8 C49 H49C 109.5
H49A C49 H49C 109.5
H49B C49 H49C 109.5
Si8 C50 H50A 109.5
Si8 C50 H50B 109.5
H50A C50 H50B 109.5
Si8 C50 H50C 109.5
H50A C50 H50C 109.5
H50B C50 H50C 109.5
C41 C51 Si10 113.6(4)
C41 C51 Si9 114.1(3)
Si10 C51 Si9 120.4(3)
C41 C51 H51 101.6
Si10 C51 H51 101.6
Si9 C51 H51 101.6
C53 Si9 C54 111.1(3)
C53 Si9 C51 111.3(3)
C54 Si9 C51 110.2(3)
C53 Si9 C52 104.5(3)
C54 Si9 C52 106.9(3)
C51 Si9 C52 112.6(3)
Si9 C52 H52A 109.5
Si9 C52 H52B 109.5
H52A C52 H52B 109.5
Si9 C52 H52C 109.5
H52A C52 H52C 109.5
H52B C52 H52C 109.5
Si9 C53 H53A 109.5
Si9 C53 H53B 109.5
H53A C53 H53B 109.5
Si9 C53 H53C 109.5
H53A C53 H53C 109.5
H53B C53 H53C 109.5
Si9 C54 H54A 109.5
Si9 C54 H54B 109.5
H54A C54 H54B 109.5
Si9 C54 H54C 109.5
H54A C54 H54C 109.5
H54B C54 H54C 109.5
C55 Si10 C51 110.0(3)
C55 Si10 C56 108.8(3)
C51 Si10 C56 113.7(3)
C55 Si10 C57 106.5(3)
C51 Si10 C57 109.0(3)
C56 Si10 C57 108.5(3)
Si10 C55 H55A 109.5
Si10 C55 H55B 109.5
H55A C55 H55B 109.5
Si10 C55 H55C 109.5
H55A C55 H55C 109.5
H55B C55 H55C 109.5
Si10 C56 H56A 109.5
Si10 C56 H56B 109.5
H56A C56 H56B 109.5
Si10 C56 H56C 109.5
H56A C56 H56C 109.5
H56B C56 H56C 109.5
Si10 C57 H57A 109.5
Si10 C57 H57B 109.5
H57A C57 H57B 109.5
Si10 C57 H57C 109.5
H57A C57 H57C 109.5
H57B C57 H57C 109.5
C39 C58 Si11 112.8(4)
C39 C58 Si12 113.7(3)
Si11 C58 Si12 118.5(3)
C39 C58 H58 103.1
Si11 C58 H58 103.1
Si12 C58 H58 103.1
C59 Si11 C61 108.1(3)
C59 Si11 C58 108.1(3)
C61 Si11 C58 114.9(3)
C59 Si11 C60 109.0(3)
C61 Si11 C60 107.5(3)
C58 Si11 C60 109.1(3)
Si11 C59 H59A 109.5
Si11 C59 H59B 109.5
H59A C59 H59B 109.5
Si11 C59 H59C 109.5
H59A C59 H59C 109.5
H59B C59 H59C 109.5
Si11 C60 H60A 109.5
Si11 C60 H60B 109.5
H60A C60 H60B 109.5
Si11 C60 H60C 109.5
H60A C60 H60C 109.5
H60B C60 H60C 109.5
Si11 C61 H61A 109.5
Si11 C61 H61B 109.5
H61A C61 H61B 109.5
Si11 C61 H61C 109.5
H61A C61 H61C 109.5
H61B C61 H61C 109.5
C62 Si12 C63 106.1(3)
C62 Si12 C64 110.6(4)
C63 Si12 C64 108.8(4)
C62 Si12 C58 110.1(3)
C63 Si12 C58 113.8(3)
C64 Si12 C58 107.5(3)
Si12 C62 H62A 109.5
Si12 C62 H62B 109.5
H62A C62 H62B 109.5
Si12 C62 H62C 109.5
H62A C62 H62C 109.5
H62B C62 H62C 109.5
Si12 C63 H63A 109.5
Si12 C63 H63B 109.5
H63A C63 H63B 109.5
Si12 C63 H63C 109.5
H63A C63 H63C 109.5
H63B C63 H63C 109.5
Si12 C64 H64A 109.5
Si12 C64 H64B 109.5
H64A C64 H64B 109.5
Si12 C64 H64C 109.5
H64A C64 H64C 109.5
H64B C64 H64C 109.5
C66 C65 C70 118.6(5)
C66 C65 P5 118.2(4)
C70 C65 P5 123.1(4)
C65 C66 C67 118.8(5)
C65 C66 C85 125.6(5)
C67 C66 C85 115.5(5)
C68 C67 C66 122.8(6)
C68 C67 H67 118.6
C66 C67 H67 118.6
C67 C68 C69 117.1(5)
C67 C68 C78 121.1(7)
C69 C68 C78 121.8(6)
C70 C69 C68 122.7(6)
C70 C69 H69 118.7
C68 C69 H69 118.7
C69 C70 C65 119.8(5)
C69 C70 C71 116.2(5)
C65 C70 C71 124.0(5)
C70 C71 Si13 116.6(4)
C70 C71 Si14 109.7(4)
Si13 C71 Si14 113.3(3)
C70 C71 H71 105.4
Si13 C71 H71 105.4
Si14 C71 H71 105.4
C74 Si13 C73 105.8(3)
C74 Si13 C72 107.9(3)
C73 Si13 C72 107.0(3)
C74 Si13 C71 110.4(3)
C73 Si13 C71 110.1(3)
C72 Si13 C71 115.1(3)
Si13 C72 H72A 109.5
Si13 C72 H72B 109.5
H72A C72 H72B 109.5
Si13 C72 H72C 109.5
H72A C72 H72C 109.5
H72B C72 H72C 109.5
Si13 C73 H73A 109.5
Si13 C73 H73B 109.5
H73A C73 H73B 109.5
Si13 C73 H73C 109.5
H73A C73 H73C 109.5
H73B C73 H73C 109.5
Si13 C74 H74A 109.5
Si13 C74 H74B 109.5
H74A C74 H74B 109.5
Si13 C74 H74C 109.5
H74A C74 H74C 109.5
H74B C74 H74C 109.5
C77 Si14 C75 111.1(3)
C77 Si14 C76 106.6(3)
C75 Si14 C76 104.8(3)
C77 Si14 C71 111.1(3)
C75 Si14 C71 110.7(2)
C76 Si14 C71 112.3(3)
Si14 C75 H75A 109.5
Si14 C75 H75B 109.5
H75A C75 H75B 109.5
Si14 C75 H75C 109.5
H75A C75 H75C 109.5
H75B C75 H75C 109.5
Si14 C76 H76A 109.5
Si14 C76 H76B 109.5
H76A C76 H76B 109.5
Si14 C76 H76C 109.5
H76A C76 H76C 109.5
H76B C76 H76C 109.5
Si14 C77 H77A 109.5
Si14 C77 H77B 109.5
H77A C77 H77B 109.5
Si14 C77 H77C 109.5
H77A C77 H77C 109.5
H77B C77 H77C 109.5
C68 C78 Si16 116.9(4)
C68 C78 Si15 111.8(4)
Si16 C78 Si15 124.5(3)
C68 C78 H78 98.7
Si16 C78 H78 98.7
Si15 C78 H78 98.7
C79 Si15 C80 114.1(5)
C79 Si15 C78 111.6(4)
C80 Si15 C78 112.0(3)
C79 Si15 C81 101.9(5)
C80 Si15 C81 107.1(4)
C78 Si15 C81 109.4(4)
Si15 C79 H79A 109.5
Si15 C79 H79B 109.5
H79A C79 H79B 109.5
Si15 C79 H79C 109.5
H79A C79 H79C 109.5
H79B C79 H79C 109.5
Si15 C80 H80A 109.5
Si15 C80 H80B 109.5
H80A C80 H80B 109.5
Si15 C80 H80C 109.5
H80A C80 H80C 109.5
H80B C80 H80C 109.5
Si15 C81 H81A 109.5
Si15 C81 H81B 109.5
H81A C81 H81B 109.5
Si15 C81 H81C 109.5
H81A C81 H81C 109.5
H81B C81 H81C 109.5
C83 Si16 C78 116.6(3)
C83 Si16 C84 113.4(3)
C78 Si16 C84 113.7(3)
C83 Si16 C82 98.0(4)
C78 Si16 C82 107.2(4)
C84 Si16 C82 105.8(4)
Si16 C82 H82A 109.5
Si16 C82 H82B 109.5
H82A C82 H82B 109.5
Si16 C82 H82C 109.5
H82A C82 H82C 109.5
H82B C82 H82C 109.5
Si16 C83 H83A 109.5
Si16 C83 H83B 109.5
H83A C83 H83B 109.5
Si16 C83 H83C 109.5
H83A C83 H83C 109.5
H83B C83 H83C 109.5
Si16 C84 H84A 109.5
Si16 C84 H84B 109.5
H84A C84 H84B 109.5
Si16 C84 H84C 109.5
H84A C84 H84C 109.5
H84B C84 H84C 109.5
C66 C85 Si18 118.1(4)
C66 C85 Si17 109.7(4)
Si18 C85 Si17 116.1(3)
C66 C85 H85 103.6
Si18 C85 H85 103.6
Si17 C85 H85 103.6
C86 Si17 C87 106.6(3)
C86 Si17 C88 109.6(3)
C87 Si17 C88 108.9(3)
C86 Si17 C85 109.9(3)
C87 Si17 C85 113.0(3)
C88 Si17 C85 108.8(3)
Si17 C86 H86A 109.5
Si17 C86 H86B 109.5
H86A C86 H86B 109.5
Si17 C86 H86C 109.5
H86A C86 H86C 109.5
H86B C86 H86C 109.5
Si17 C87 H87A 109.5
Si17 C87 H87B 109.5
H87A C87 H87B 109.5
Si17 C87 H87C 109.5
H87A C87 H87C 109.5
H87B C87 H87C 109.5
Si17 C88 H88A 109.5
Si17 C88 H88B 109.5
H88A C88 H88B 109.5
Si17 C88 H88C 109.5
H88A C88 H88C 109.5
H88B C88 H88C 109.5
C89 Si18 C90 108.4(3)
C89 Si18 C85 113.8(3)
C90 Si18 C85 106.9(3)
C89 Si18 C91 105.5(3)
C90 Si18 C91 108.0(4)
C85 Si18 C91 114.0(3)
Si18 C89 H89A 109.5
Si18 C89 H89B 109.5
H89A C89 H89B 109.5
Si18 C89 H89C 109.5
H89A C89 H89C 109.5
H89B C89 H89C 109.5
Si18 C90 H90A 109.5
Si18 C90 H90B 109.5
H90A C90 H90B 109.5
Si18 C90 H90C 109.5
H90A C90 H90C 109.5
H90B C90 H90C 109.5
Si18 C91 H91A 109.5
Si18 C91 H91B 109.5
H91A C91 H91B 109.5
Si18 C91 H91C 109.5
H91A C91 H91C 109.5
H91B C91 H91C 109.5
C97 C92 C93 119.1(4)
C97 C92 P6 119.1(4)
C93 C92 P6 121.1(4)
C94 C93 C92 118.0(5)
C94 C93 C112 119.0(5)
C92 C93 C112 122.9(4)
C95 C94 C93 124.3(5)
C95 C94 H94 117.9
C93 C94 H94 117.9
C94 C95 C96 115.9(5)
C94 C95 C105 122.7(5)
C96 C95 C105 121.4(5)
C97 C96 C95 123.6(5)
C97 C96 H96 118.2
C95 C96 H96 118.2
C96 C97 C92 119.1(5)
C96 C97 C98 116.5(5)
C92 C97 C98 124.5(4)
C97 C98 Si19 112.4(3)
C97 C98 Si20 110.2(3)
Si19 C98 Si20 119.8(3)
C97 C98 H98 104.2
Si19 C98 H98 104.2
Si20 C98 H98 104.2
C101 Si19 C100 109.4(3)
C101 Si19 C99 110.4(3)
C100 Si19 C99 106.5(3)
C101 Si19 C98 108.4(2)
C100 Si19 C98 114.7(3)
C99 Si19 C98 107.3(2)
Si19 C99 H99A 109.5
Si19 C99 H99B 109.5
H99A C99 H99B 109.5
Si19 C99 H99C 109.5
H99A C99 H99C 109.5
H99B C99 H99C 109.5
Si19 C100 H10A 109.5
Si19 C100 H10B 109.5
H10A C100 H10B 109.5
Si19 C100 H10C 109.5
H10A C100 H10C 109.5
H10B C100 H10C 109.5
Si19 C101 H10D 109.5
Si19 C101 H10E 109.5
H10D C101 H10E 109.5
Si19 C101 H10F 109.5
H10D C101 H10F 109.5
H10E C101 H10F 109.5
C103 Si20 C102 110.3(3)
C103 Si20 C104 107.8(2)
C102 Si20 C104 107.1(3)
C103 Si20 C98 110.1(2)
C102 Si20 C98 108.0(2)
C104 Si20 C98 113.6(2)
Si20 C102 H10G 109.5
Si20 C102 H10H 109.5
H10G C102 H10H 109.5
Si20 C102 H10I 109.5
H10G C102 H10I 109.5
H10H C102 H10I 109.5
Si20 C103 H10J 109.5
Si20 C103 H10K 109.5
H10J C103 H10K 109.5
Si20 C103 H10L 109.5
H10J C103 H10L 109.5
H10K C103 H10L 109.5
Si20 C104 H10M 109.5
Si20 C104 H10N 109.5
H10M C104 H10N 109.5
Si20 C104 H10O 109.5
H10M C104 H10O 109.5
H10N C104 H10O 109.5
C95 C105 Si22 111.4(4)
C95 C105 Si21 114.1(4)
Si22 C105 Si21 120.0(3)
C95 C105 H105 102.9
Si22 C105 H105 102.9
Si21 C105 H105 102.9
C108 Si21 C106 109.0(5)
C108 Si21 C107 109.2(5)
C106 Si21 C107 106.6(4)
C108 Si21 C105 109.2(3)
C106 Si21 C105 114.1(3)
C107 Si21 C105 108.7(3)
Si21 C106 H10P 109.5
Si21 C106 H10Q 109.5
H10P C106 H10Q 109.5
Si21 C106 H10R 109.5
H10P C106 H10R 109.5
H10Q C106 H10R 109.5
Si21 C107 H10S 109.5
Si21 C107 H10T 109.5
H10S C107 H10T 109.5
Si21 C107 H10U 109.5
H10S C107 H10U 109.5
H10T C107 H10U 109.5
Si21 C108 H10V 109.5
Si21 C108 H10W 109.5
H10V C108 H10W 109.5
Si21 C108 H10Y 109.5
H10V C108 H10Y 109.5
H10W C108 H10Y 109.5
C109 Si22 C111 110.4(4)
C109 Si22 C105 109.5(3)
C111 Si22 C105 112.9(3)
C109 Si22 C110 106.9(3)
C111 Si22 C110 108.0(3)
C105 Si22 C110 109.0(3)
Si22 C109 H101 109.5
Si22 C109 H102 109.5
H101 C109 H102 109.5
Si22 C109 H103 109.5
H101 C109 H103 109.5
H102 C109 H103 109.5
Si22 C110 H11A 109.5
Si22 C110 H11B 109.5
H11A C110 H11B 109.5
Si22 C110 H11C 109.5
H11A C110 H11C 109.5
H11B C110 H11C 109.5
Si22 C111 H11D 109.5
Si22 C111 H11E 109.5
H11D C111 H11E 109.5
Si22 C111 H11F 109.5
H11D C111 H11F 109.5
H11E C111 H11F 109.5
C93 C112 Si23 114.9(4)
C93 C112 Si24 112.5(3)
Si23 C112 Si24 117.2(3)
C93 C112 H112 103.3
Si23 C112 H112 103.3
Si24 C112 H112 103.3
C114 Si23 C115 107.8(3)
C114 Si23 C112 108.5(2)
C115 Si23 C112 106.9(3)
C114 Si23 C113 108.8(3)
C115 Si23 C113 107.2(3)
C112 Si23 C113 117.3(2)
Si23 C113 H11G 109.5
Si23 C113 H11H 109.5
H11G C113 H11H 109.5
Si23 C113 H11I 109.5
H11G C113 H11I 109.5
H11H C113 H11I 109.5
Si23 C114 H11J 109.5
Si23 C114 H11K 109.5
H11J C114 H11K 109.5
Si23 C114 H11L 109.5
H11J C114 H11L 109.5
H11K C114 H11L 109.5
Si23 C115 H11M 109.5
Si23 C115 H11N 109.5
H11M C115 H11N 109.5
Si23 C115 H11O 109.5
H11M C115 H11O 109.5
H11N C115 H11O 109.5
C116 Si24 C118 110.9(4)
C116 Si24 C112 112.6(3)
C118 Si24 C112 115.1(3)
C116 Si24 C117 101.2(4)
C118 Si24 C117 108.6(4)
C112 Si24 C117 107.4(3)
Si24 C116 H11P 109.5
Si24 C116 H11Q 109.5
H11P C116 H11Q 109.5
Si24 C116 H11R 109.5
H11P C116 H11R 109.5
H11Q C116 H11R 109.5
Si24 C117 H11S 109.5
Si24 C117 H11T 109.5
H11S C117 H11T 109.5
Si24 C117 H11U 109.5
H11S C117 H11U 109.5
H11T C117 H11U 109.5
Si24 C118 H11V 109.5
Si24 C118 H11W 109.5
H11V C118 H11W 109.5
Si24 C118 H11Y 109.5
H11V C118 H11Y 109.5
H11W C118 H11Y 109.5
C2B C1B C6B 120.0
C2B C1B H1B 120.0
C6B C1B H1B 120.0
C1B C2B C3B 120.0
C1B C2B H2B 120.0
C3B C2B H2B 120.0
C2B C3B C4B 120.0
C2B C3B H3B 120.0
C4B C3B H3B 120.0
C5B C4B C3B 120.0
C5B C4B H4B 120.0
C3B C4B H4B 120.0
C4B C5B C6B 120.0
C4B C5B H5B 120.0
C6B C5B H5B 120.0
C5B C6B C1B 120.0
C5B C6B H6B 120.0
C1B C6B H6B 120.0

loop_
_geom_bond_atom_site_label_1
_geom_bond_atom_site_label_2
_geom_bond_distance
Fe1 C9 2.021(5)
Fe1 C4 2.043(6)
Fe1 C10 2.044(5)
Fe1 C7 2.048(5)
Fe1 C8 2.049(5)
Fe1 C3 2.050(5)
Fe1 C2 2.068(5)
Fe1 C5 2.068(5)
Fe1 C6 2.069(5)
Fe1 C1 2.089(5)
Fe1 Cp1 1.674(3)
Fe1 Cp2 1.652(3)
C1 C2 1.414(6)
C1 C5 1.442(7)
C1 P1 1.836(5)
C2 C3 1.413(7)
C2 H2 0.9500
C3 C4 1.402(8)
C3 H3 0.9500
C4 C5 1.418(7)
C4 H4 0.9500
C5 H5 0.9500
C6 C10 1.418(6)
C6 C7 1.460(6)
C6 P4 1.814(5)
C7 C8 1.403(6)
C7 H7 0.9500
C8 C9 1.409(7)
C8 H8 0.9500
C9 C10 1.411(6)
C9 H9 0.9500
C10 H10 0.9500
P1 P2 2.219(2)
P1 P3 2.2339(18)
P2 C11 1.852(5)
P2 H2P 1.366(16)
P3 C38 1.830(5)
P3 H3P 1.381(16)
P4 P6 2.2332(19)
P4 P5 2.2443(18)
P5 C65 1.847(5)
P5 H5P 1.408(17)
P6 C92 1.839(5)
P6 H6P 1.355(16)
C11 C16 1.416(6)
C11 C12 1.425(6)
C12 C13 1.393(6)
C12 C31 1.498(6)
C13 C14 1.384(6)
C13 H13 0.9500
C14 C15 1.388(6)
C14 C24 1.546(6)
C15 C16 1.409(6)
C15 H15 0.9500
C16 C17 1.521(6)
C17 Si1 1.888(5)
C17 Si2 1.910(5)
C17 H17 1.0000
Si1 C20 1.865(5)
Si1 C18 1.869(5)
Si1 C19 1.883(5)
C18 H18A 0.9800
C18 H18B 0.9800
C18 H18C 0.9800
C19 H19A 0.9800
C19 H19B 0.9800
C19 H19C 0.9800
C20 H20A 0.9800
C20 H20B 0.9800
C20 H20C 0.9800
Si2 C21 1.859(5)
Si2 C23 1.860(6)
Si2 C22 1.867(5)
C21 H21A 0.9800
C21 H21B 0.9800
C21 H21C 0.9800
C22 H22A 0.9800
C22 H22B 0.9800
C22 H22C 0.9800
C23 H23A 0.9800
C23 H23B 0.9800
C23 H23C 0.9800
C24 Si3 1.868(5)
C24 Si4 1.892(5)
C24 H24 1.0000
Si3 C26 1.839(6)
Si3 C25 1.868(5)
Si3 C27 1.885(6)
C25 H25A 0.9800
C25 H25B 0.9800
C25 H25C 0.9800
C26 H26A 0.9800
C26 H26B 0.9800
C26 H26C 0.9800
C27 H27A 0.9800
C27 H27B 0.9800
C27 H27C 0.9800
Si4 C28 1.859(5)
Si4 C30 1.879(6)
Si4 C29 1.887(6)
C28 H28A 0.9800
C28 H28B 0.9800
C28 H28C 0.9800
C29 H29A 0.9800
C29 H29B 0.9800
C29 H29C 0.9800
C30 H30A 0.9800
C30 H30B 0.9800
C30 H30C 0.9800
C31 Si5 1.890(5)
C31 Si6 1.910(5)
C31 H31 1.0000
Si5 C32 1.851(5)
Si5 C33 1.863(5)
Si5 C34 1.870(5)
C32 H32A 0.9800
C32 H32B 0.9800
C32 H32C 0.9800
C33 H33A 0.9800
C33 H33B 0.9800
C33 H33C 0.9800
C34 H34A 0.9800
C34 H34B 0.9800
C34 H34C 0.9800
Si6 C35 1.869(6)
Si6 C36 1.883(5)
Si6 C37 1.884(7)
C35 H35A 0.9800
C35 H35B 0.9800
C35 H35C 0.9800
C36 H36A 0.9800
C36 H36B 0.9800
C36 H36C 0.9800
C37 H37A 0.9800
C37 H37B 0.9800
C37 H37C 0.9800
C38 C39 1.409(6)
C38 C43 1.425(7)
C39 C40 1.394(6)
C39 C58 1.530(7)
C40 C41 1.374(6)
C40 H40 0.9500
C41 C42 1.381(6)
C41 C51 1.511(6)
C42 C43 1.419(6)
C42 H42 0.9500
C43 C44 1.514(7)
C44 Si8 1.881(5)
C44 Si7 1.887(5)
C44 H44 1.0000
Si7 C47 1.859(6)
Si7 C46 1.863(6)
Si7 C45 1.864(5)
C45 H45A 0.9800
C45 H45B 0.9800
C45 H45C 0.9800
C46 H46A 0.9800
C46 H46B 0.9800
C46 H46C 0.9800
C47 H47A 0.9800
C47 H47B 0.9800
C47 H47C 0.9800
Si8 C49 1.853(6)
Si8 C50 1.859(6)
Si8 C48 1.892(6)
C48 H48A 0.9800
C48 H48B 0.9800
C48 H48C 0.9800
C49 H49A 0.9800
C49 H49B 0.9800
C49 H49C 0.9800
C50 H50A 0.9800
C50 H50B 0.9800
C50 H50C 0.9800
C51 Si10 1.849(5)
C51 Si9 1.888(5)
C51 H51 1.0000
Si9 C53 1.852(6)
Si9 C54 1.855(6)
Si9 C52 1.914(6)
C52 H52A 0.9800
C52 H52B 0.9800
C52 H52C 0.9800
C53 H53A 0.9800
C53 H53B 0.9800
C53 H53C 0.9800
C54 H54A 0.9800
C54 H54B 0.9800
C54 H54C 0.9800
Si10 C55 1.803(7)
Si10 C56 1.849(6)
Si10 C57 1.922(7)
C55 H55A 0.9800
C55 H55B 0.9800
C55 H55C 0.9800
C56 H56A 0.9800
C56 H56B 0.9800
C56 H56C 0.9800
C57 H57A 0.9800
C57 H57B 0.9800
C57 H57C 0.9800
C58 Si11 1.876(5)
C58 Si12 1.893(6)
C58 H58 1.0000
Si11 C59 1.838(7)
Si11 C61 1.873(5)
Si11 C60 1.897(6)
C59 H59A 0.9800
C59 H59B 0.9800
C59 H59C 0.9800
C60 H60A 0.9800
C60 H60B 0.9800
C60 H60C 0.9800
C61 H61A 0.9800
C61 H61B 0.9800
C61 H61C 0.9800
Si12 C62 1.806(7)
Si12 C63 1.840(6)
Si12 C64 1.873(7)
C62 H62A 0.9800
C62 H62B 0.9800
C62 H62C 0.9800
C63 H63A 0.9800
C63 H63B 0.9800
C63 H63C 0.9800
C64 H64A 0.9800
C64 H64B 0.9800
C64 H64C 0.9800
C65 C66 1.388(7)
C65 C70 1.440(7)
C66 C67 1.422(7)
C66 C85 1.524(7)
C67 C68 1.383(8)
C67 H67 0.9500
C68 C69 1.392(8)
C68 C78 1.547(7)
C69 C70 1.373(7)
C69 H69 0.9500
C70 C71 1.525(7)
C71 Si13 1.909(5)
C71 Si14 1.916(5)
C71 H71 1.0000
Si13 C74 1.845(6)
Si13 C73 1.862(6)
Si13 C72 1.871(6)
C72 H72A 0.9800
C72 H72B 0.9800
C72 H72C 0.9800
C73 H73A 0.9800
C73 H73B 0.9800
C73 H73C 0.9800
C74 H74A 0.9800
C74 H74B 0.9800
C74 H74C 0.9800
Si14 C77 1.854(6)
Si14 C75 1.855(6)
Si14 C76 1.879(6)
C75 H75A 0.9800
C75 H75B 0.9800
C75 H75C 0.9800
C76 H76A 0.9800
C76 H76B 0.9800
C76 H76C 0.9800
C77 H77A 0.9800
C77 H77B 0.9800
C77 H77C 0.9800
C78 Si16 1.794(6)
C78 Si15 1.865(7)
C78 H78 1.0000
Si15 C79 1.748(8)
Si15 C80 1.763(7)
Si15 C81 1.951(8)
C79 H79A 0.9800
C79 H79B 0.9800
C79 H79C 0.9800
C80 H80A 0.9800
C80 H80B 0.9800
C80 H80C 0.9800
C81 H81A 0.9800
C81 H81B 0.9800
C81 H81C 0.9800
Si16 C83 1.770(7)
Si16 C84 1.832(7)
Si16 C82 1.957(9)
C82 H82A 0.9800
C82 H82B 0.9800
C82 H82C 0.9800
C83 H83A 0.9800
C83 H83B 0.9800
C83 H83C 0.9800
C84 H84A 0.9800
C84 H84B 0.9800
C84 H84C 0.9800
C85 Si18 1.892(6)
C85 Si17 1.894(5)
C85 H85 1.0000
Si17 C86 1.841(6)
Si17 C87 1.859(5)
Si17 C88 1.874(6)
C86 H86A 0.9800
C86 H86B 0.9800
C86 H86C 0.9800
C87 H87A 0.9800
C87 H87B 0.9800
C87 H87C 0.9800
C88 H88A 0.9800
C88 H88B 0.9800
C88 H88C 0.9800
Si18 C89 1.828(6)
Si18 C90 1.835(8)
Si18 C91 1.893(6)
C89 H89A 0.9800
C89 H89B 0.9800
C89 H89C 0.9800
C90 H90A 0.9800
C90 H90B 0.9800
C90 H90C 0.9800
C91 H91A 0.9800
C91 H91B 0.9800
C91 H91C 0.9800
C92 C97 1.412(6)
C92 C93 1.416(6)
C93 C94 1.397(6)
C93 C112 1.532(6)
C94 C95 1.370(6)
C94 H94 0.9500
C95 C96 1.395(6)
C95 C105 1.520(7)
C96 C97 1.378(6)
C96 H96 0.9500
C97 C98 1.525(6)
C98 Si19 1.892(5)
C98 Si20 1.899(5)
C98 H98 1.0000
Si19 C101 1.870(6)
Si19 C100 1.881(6)
Si19 C99 1.888(5)
C99 H99A 0.9800
C99 H99B 0.9800
C99 H99C 0.9800
C100 H10A 0.9800
C100 H10B 0.9800
C100 H10C 0.9800
C101 H10D 0.9800
C101 H10E 0.9800
C101 H10F 0.9800
Si20 C103 1.857(5)
Si20 C102 1.861(6)
Si20 C104 1.890(5)
C102 H10G 0.9800
C102 H10H 0.9800
C102 H10I 0.9800
C103 H10J 0.9800
C103 H10K 0.9800
C103 H10L 0.9800
C104 H10M 0.9800
C104 H10N 0.9800
C104 H10O 0.9800
C105 Si22 1.867(6)
C105 Si21 1.883(6)
C105 H105 1.0000
Si21 C108 1.792(8)
Si21 C106 1.843(7)
Si21 C107 1.854(7)
C106 H10P 0.9800
C106 H10Q 0.9800
C106 H10R 0.9800
C107 H10S 0.9800
C107 H10T 0.9800
C107 H10U 0.9800
C108 H10V 0.9800
C108 H10W 0.9800
C108 H10Y 0.9800
Si22 C109 1.851(7)
Si22 C111 1.867(7)
Si22 C110 1.887(6)
C109 H101 0.9800
C109 H102 0.9800
C109 H103 0.9800
C110 H11A 0.9800
C110 H11B 0.9800
C110 H11C 0.9800
C111 H11D 0.9800
C111 H11E 0.9800
C111 H11F 0.9800
C112 Si23 1.880(5)
C112 Si24 1.902(5)
C112 H112 1.0000
Si23 C114 1.846(6)
Si23 C115 1.867(6)
Si23 C113 1.889(5)
C113 H11G 0.9800
C113 H11H 0.9800
C113 H11I 0.9800
C114 H11J 0.9800
C114 H11K 0.9800
C114 H11L 0.9800
C115 H11M 0.9800
C115 H11N 0.9800
C115 H11O 0.9800
Si24 C116 1.797(7)
Si24 C118 1.799(7)
Si24 C117 1.940(7)
C116 H11P 0.9800
C116 H11Q 0.9800
C116 H11R 0.9800
C117 H11S 0.9800
C117 H11T 0.9800
C117 H11U 0.9800
C118 H11V 0.9800
C118 H11W 0.9800
C118 H11Y 0.9800
C1B C2B 1.3900
C1B C6B 1.3900
C1B H1B 0.9500
C2B C3B 1.3900
C2B H2B 0.9500
C3B C4B 1.3900
C3B H3B 0.9500
C4B C5B 1.3900
C4B H4B 0.9500
C5B C6B 1.3900
C5B H5B 0.9500
C6B H6B 0.9500

loop_
_geom_torsion_atom_site_label_1
_geom_torsion_atom_site_label_2
_geom_torsion_atom_site_label_3
_geom_torsion_atom_site_label_4
_geom_torsion
C9 Fe1 C1 C2 148.3(3)
C4 Fe1 C1 C2 -81.6(4)
C10 Fe1 C1 C2 -171.3(4)
C7 Fe1 C1 C2 62.7(4)
C8 Fe1 C1 C2 103.4(4)
C3 Fe1 C1 C2 -38.0(4)
C5 Fe1 C1 C2 -120.0(5)
C6 Fe1 C1 C2 -16(3)
C9 Fe1 C1 C5 -91.7(4)
C4 Fe1 C1 C5 38.4(3)
C10 Fe1 C1 C5 -51.3(5)
C7 Fe1 C1 C5 -177.3(3)
C8 Fe1 C1 C5 -136.6(3)
C3 Fe1 C1 C5 82.0(4)
C2 Fe1 C1 C5 120.0(5)
C6 Fe1 C1 C5 104(2)
C9 Fe1 C1 P1 25.2(5)
C4 Fe1 C1 P1 155.3(6)
C10 Fe1 C1 P1 65.6(6)
C7 Fe1 C1 P1 -60.4(6)
C8 Fe1 C1 P1 -19.7(5)
C3 Fe1 C1 P1 -161.1(6)
C2 Fe1 C1 P1 -123.1(6)
C5 Fe1 C1 P1 116.9(6)
C6 Fe1 C1 P1 -139(2)
C5 C1 C2 C3 1.5(6)
P1 C1 C2 C3 -166.6(4)
Fe1 C1 C2 C3 59.7(4)
C5 C1 C2 Fe1 -58.2(3)
P1 C1 C2 Fe1 133.7(4)
C9 Fe1 C2 C3 -176.1(4)
C4 Fe1 C2 C3 -37.3(4)
C10 Fe1 C2 C3 14(2)
C7 Fe1 C2 C3 101.6(4)
C8 Fe1 C2 C3 145.4(4)
C5 Fe1 C2 C3 -81.1(4)
C6 Fe1 C2 C3 59.4(5)
C1 Fe1 C2 C3 -118.5(5)
C9 Fe1 C2 C1 -57.5(5)
C4 Fe1 C2 C1 81.2(4)
C10 Fe1 C2 C1 132.7(18)
C7 Fe1 C2 C1 -139.9(3)
C8 Fe1 C2 C1 -96.1(4)
C3 Fe1 C2 C1 118.5(5)
C5 Fe1 C2 C1 37.4(3)
C6 Fe1 C2 C1 178.0(3)
C1 C2 C3 C4 -1.2(6)
Fe1 C2 C3 C4 59.5(4)
C1 C2 C3 Fe1 -60.7(3)
C9 Fe1 C3 C4 42(2)
C10 Fe1 C3 C4 62.9(5)
C7 Fe1 C3 C4 144.6(4)
C8 Fe1 C3 C4 179.1(4)
C2 Fe1 C3 C4 -119.4(5)
C5 Fe1 C3 C4 -37.7(3)
C6 Fe1 C3 C4 100.3(4)
C1 Fe1 C3 C4 -81.8(4)
C9 Fe1 C3 C2 161.0(19)
C4 Fe1 C3 C2 119.4(5)
C10 Fe1 C3 C2 -177.7(3)
C7 Fe1 C3 C2 -96.0(4)
C8 Fe1 C3 C2 -61.5(5)
C5 Fe1 C3 C2 81.8(4)
C6 Fe1 C3 C2 -140.3(4)
C1 Fe1 C3 C2 37.6(3)
C2 C3 C4 C5 0.4(7)
Fe1 C3 C4 C5 60.5(4)
C2 C3 C4 Fe1 -60.1(4)
C9 Fe1 C4 C3 -173.7(4)
C10 Fe1 C4 C3 -136.9(4)
C7 Fe1 C4 C3 -59.7(5)
C8 Fe1 C4 C3 -174(3)
C2 Fe1 C4 C3 37.4(3)
C5 Fe1 C4 C3 119.2(5)
C6 Fe1 C4 C3 -94.2(4)
C1 Fe1 C4 C3 80.6(4)
C9 Fe1 C4 C5 67.1(5)
C10 Fe1 C4 C5 103.8(4)
C7 Fe1 C4 C5 -178.9(4)
C8 Fe1 C4 C5 67(3)
C3 Fe1 C4 C5 -119.2(5)
C2 Fe1 C4 C5 -81.8(4)
C6 Fe1 C4 C5 146.6(3)
C1 Fe1 C4 C5 -38.6(3)
C3 C4 C5 C1 0.5(6)
Fe1 C4 C5 C1 60.7(4)
C3 C4 C5 Fe1 -60.2(4)
C2 C1 C5 C4 -1.3(6)
P1 C1 C5 C4 167.4(4)
Fe1 C1 C5 C4 -59.7(3)
C2 C1 C5 Fe1 58.4(3)
P1 C1 C5 Fe1 -132.9(4)
C9 Fe1 C5 C4 -135.5(4)
C10 Fe1 C5 C4 -91.7(4)
C7 Fe1 C5 C4 164(5)
C8 Fe1 C5 C4 -173.5(4)
C3 Fe1 C5 C4 37.4(4)
C2 Fe1 C5 C4 80.9(4)
C6 Fe1 C5 C4 -54.3(5)
C1 Fe1 C5 C4 117.6(5)
C9 Fe1 C5 C1 106.9(3)
C4 Fe1 C5 C1 -117.6(5)
C10 Fe1 C5 C1 150.7(3)
C7 Fe1 C5 C1 47(5)
C8 Fe1 C5 C1 68.9(4)
C3 Fe1 C5 C1 -80.2(3)
C2 Fe1 C5 C1 -36.7(3)
C6 Fe1 C5 C1 -171.8(3)
C9 Fe1 C6 C10 37.1(3)
C4 Fe1 C6 C10 -94.3(4)
C7 Fe1 C6 C10 117.4(4)
C8 Fe1 C6 C10 80.7(3)
C3 Fe1 C6 C10 -136.8(4)
C2 Fe1 C6 C10 -172.5(3)
C5 Fe1 C6 C10 -60.2(4)
C1 Fe1 C6 C10 -158(2)
C9 Fe1 C6 C7 -80.4(3)
C4 Fe1 C6 C7 148.3(3)
C10 Fe1 C6 C7 -117.4(4)
C8 Fe1 C6 C7 -36.7(3)
C3 Fe1 C6 C7 105.8(4)
C2 Fe1 C6 C7 70.1(4)
C5 Fe1 C6 C7 -177.6(3)
C1 Fe1 C6 C7 84(2)
C9 Fe1 C6 P4 152.8(4)
C4 Fe1 C6 P4 21.4(4)
C10 Fe1 C6 P4 115.7(5)
C7 Fe1 C6 P4 -126.8(5)
C8 Fe1 C6 P4 -163.6(4)
C3 Fe1 C6 P4 -21.0(4)
C2 Fe1 C6 P4 -56.7(5)
C5 Fe1 C6 P4 55.5(5)
C1 Fe1 C6 P4 -43(3)
C10 C6 C7 C8 0.2(5)
P4 C6 C7 C8 177.1(4)
Fe1 C6 C7 C8 59.4(3)
C10 C6 C7 Fe1 -59.2(3)
P4 C6 C7 Fe1 117.7(4)
C9 Fe1 C7 C8 -37.7(3)
C4 Fe1 C7 C8 -173.2(4)
C10 Fe1 C7 C8 -81.6(3)
C3 Fe1 C7 C8 149.4(4)
C2 Fe1 C7 C8 105.8(3)
C5 Fe1 C7 C8 24(5)
C6 Fe1 C7 C8 -119.9(4)
C1 Fe1 C7 C8 68.0(4)
C9 Fe1 C7 C6 82.2(3)
C4 Fe1 C7 C6 -53.3(5)
C10 Fe1 C7 C6 38.2(3)
C8 Fe1 C7 C6 119.9(4)
C3 Fe1 C7 C6 -90.7(3)
C2 Fe1 C7 C6 -134.3(3)
C5 Fe1 C7 C6 143(5)
C1 Fe1 C7 C6 -172.1(3)
C6 C7 C8 C9 -0.9(5)
Fe1 C7 C8 C9 58.5(3)
C6 C7 C8 Fe1 -59.4(3)
C9 Fe1 C8 C7 119.4(5)
C4 Fe1 C8 C7 119(3)
C10 Fe1 C8 C7 81.5(3)
C3 Fe1 C8 C7 -53.6(5)
C2 Fe1 C8 C7 -92.9(3)
C5 Fe1 C8 C7 -178.5(3)
C6 Fe1 C8 C7 38.1(3)
C1 Fe1 C8 C7 -136.9(3)
C4 Fe1 C8 C9 0(3)
C10 Fe1 C8 C9 -37.8(3)
C7 Fe1 C8 C9 -119.4(5)
C3 Fe1 C8 C9 -173.0(4)
C2 Fe1 C8 C9 147.7(3)
C5 Fe1 C8 C9 62.1(5)
C6 Fe1 C8 C9 -81.3(3)
C1 Fe1 C8 C9 103.7(3)
C7 C8 C9 C10 1.3(6)
Fe1 C8 C9 C10 60.6(4)
C7 C8 C9 Fe1 -59.3(3)
C4 Fe1 C9 C8 180.0(3)
C10 Fe1 C9 C8 119.0(5)
C7 Fe1 C9 C8 37.3(3)
C3 Fe1 C9 C8 143(2)
C2 Fe1 C9 C8 -59.1(5)
C5 Fe1 C9 C8 -140.4(3)
C6 Fe1 C9 C8 82.2(3)
C1 Fe1 C9 C8 -96.2(3)
C4 Fe1 C9 C10 61.0(4)
C7 Fe1 C9 C10 -81.7(3)
C8 Fe1 C9 C10 -119.0(5)
C3 Fe1 C9 C10 24(2)
C2 Fe1 C9 C10 -178.1(4)
C5 Fe1 C9 C10 100.7(3)
C6 Fe1 C9 C10 -36.8(3)
C1 Fe1 C9 C10 144.8(3)
C8 C9 C10 C6 -1.2(6)
Fe1 C9 C10 C6 59.5(3)
C8 C9 C10 Fe1 -60.7(3)
C7 C6 C10 C9 0.6(5)
P4 C6 C10 C9 -176.7(3)
Fe1 C6 C10 C9 -58.3(4)
C7 C6 C10 Fe1 58.9(3)
P4 C6 C10 Fe1 -118.4(3)
C4 Fe1 C10 C9 -139.2(4)
C7 Fe1 C10 C9 81.1(3)
C8 Fe1 C10 C9 37.8(3)
C3 Fe1 C10 C9 -176.2(4)
C2 Fe1 C10 C9 171.2(18)
C5 Fe1 C10 C9 -96.3(4)
C6 Fe1 C10 C9 120.5(5)
C1 Fe1 C10 C9 -63.0(5)
C9 Fe1 C10 C6 -120.5(5)
C4 Fe1 C10 C6 100.4(4)
C7 Fe1 C10 C6 -39.4(3)
C8 Fe1 C10 C6 -82.7(3)
C3 Fe1 C10 C6 63.3(5)
C2 Fe1 C10 C6 51(2)
C5 Fe1 C10 C6 143.3(3)
C1 Fe1 C10 C6 176.6(3)
C2 C1 P1 P2 -26.0(5)
C5 C1 P1 P2 167.6(4)
Fe1 C1 P1 P2 73.4(4)
C2 C1 P1 P3 -120.2(4)
C5 C1 P1 P3 73.4(4)
Fe1 C1 P1 P3 -20.8(5)
C1 P1 P2 C11 65.9(2)
P3 P1 P2 C11 163.84(17)
C1 P1 P3 C38 -156.7(3)
P2 P1 P3 C38 97.3(2)
C10 C6 P4 P6 169.8(4)
C7 C6 P4 P6 -6.7(5)
Fe1 C6 P4 P6 84.4(3)
C10 C6 P4 P5 -91.7(4)
C7 C6 P4 P5 91.8(5)
Fe1 C6 P4 P5 -177.1(3)
C6 P4 P5 C65 61.2(3)
P6 P4 P5 C65 158.9(2)
C6 P4 P6 C92 178.0(2)
P5 P4 P6 C92 76.51(19)
P1 P2 C11 C16 -144.6(3)
P1 P2 C11 C12 43.8(4)
C16 C11 C12 C13 7.7(7)
P2 C11 C12 C13 179.0(4)
C16 C11 C12 C31 -170.4(4)
P2 C11 C12 C31 1.0(7)
C11 C12 C13 C14 -3.3(7)
C31 C12 C13 C14 174.9(5)
C12 C13 C14 C15 -1.3(7)
C12 C13 C14 C24 178.9(4)
C13 C14 C15 C16 1.4(7)
C24 C14 C15 C16 -178.7(4)
C14 C15 C16 C11 3.0(7)
C14 C15 C16 C17 -175.5(4)
C12 C11 C16 C15 -7.6(7)
P2 C11 C16 C15 -179.6(4)
C12 C11 C16 C17 170.8(4)
P2 C11 C16 C17 -1.2(6)
C15 C16 C17 Si1 73.2(5)
C11 C16 C17 Si1 -105.2(5)
C15 C16 C17 Si2 -63.2(5)
C11 C16 C17 Si2 118.4(4)
C16 C17 Si1 C20 52.6(4)
Si2 C17 Si1 C20 -172.4(3)
C16 C17 Si1 C18 171.7(3)
Si2 C17 Si1 C18 -53.2(3)
C16 C17 Si1 C19 -67.6(4)
Si2 C17 Si1 C19 67.4(3)
C16 C17 Si2 C21 94.4(4)
Si1 C17 Si2 C21 -38.8(4)
C16 C17 Si2 C23 -25.9(4)
Si1 C17 Si2 C23 -159.2(3)
C16 C17 Si2 C22 -144.7(4)
Si1 C17 Si2 C22 82.0(3)
C13 C14 C24 Si3 114.0(5)
C15 C14 C24 Si3 -65.8(5)
C13 C14 C24 Si4 -107.2(5)
C15 C14 C24 Si4 72.9(5)
C14 C24 Si3 C26 -32.1(4)
Si4 C24 Si3 C26 -166.3(3)
C14 C24 Si3 C25 -149.8(4)
Si4 C24 Si3 C25 76.0(3)
C14 C24 Si3 C27 91.0(4)
Si4 C24 Si3 C27 -43.2(4)
C14 C24 Si4 C28 170.7(4)
Si3 C24 Si4 C28 -53.7(4)
C14 C24 Si4 C30 51.0(4)
Si3 C24 Si4 C30 -173.4(3)
C14 C24 Si4 C29 -68.8(4)
Si3 C24 Si4 C29 66.8(4)
C13 C12 C31 Si5 55.0(5)
C11 C12 C31 Si5 -127.0(4)
C13 C12 C31 Si6 -79.7(5)
C11 C12 C31 Si6 98.4(5)
C12 C31 Si5 C32 37.4(4)
Si6 C31 Si5 C32 168.9(3)
C12 C31 Si5 C33 154.5(4)
Si6 C31 Si5 C33 -74.0(3)
C12 C31 Si5 C34 -84.5(4)
Si6 C31 Si5 C34 47.0(3)
C12 C31 Si6 C35 -71.8(4)
Si5 C31 Si6 C35 153.5(3)
C12 C31 Si6 C36 168.6(3)
Si5 C31 Si6 C36 33.9(4)
C12 C31 Si6 C37 49.4(5)
Si5 C31 Si6 C37 -85.3(4)
P1 P3 C38 C39 72.1(4)
P1 P3 C38 C43 -121.8(3)
C43 C38 C39 C40 -4.7(7)
P3 C38 C39 C40 161.1(4)
C43 C38 C39 C58 177.7(4)
P3 C38 C39 C58 -16.5(7)
C38 C39 C40 C41 2.2(8)
C58 C39 C40 C41 179.9(5)
C39 C40 C41 C42 0.8(8)
C39 C40 C41 C51 -178.8(4)
C40 C41 C42 C43 -1.3(7)
C51 C41 C42 C43 178.3(4)
C41 C42 C43 C38 -1.3(7)
C41 C42 C43 C44 -178.3(4)
C39 C38 C43 C42 4.2(7)
P3 C38 C43 C42 -162.5(4)
C39 C38 C43 C44 -179.0(4)
P3 C38 C43 C44 14.2(6)
C42 C43 C44 Si8 76.2(5)
C38 C43 C44 Si8 -100.6(5)
C42 C43 C44 Si7 -62.2(5)
C38 C43 C44 Si7 121.0(5)
C43 C44 Si7 C47 -168.9(4)
Si8 C44 Si7 C47 57.0(4)
C43 C44 Si7 C46 -49.0(4)
Si8 C44 Si7 C46 176.9(3)
C43 C44 Si7 C45 70.5(4)
Si8 C44 Si7 C45 -63.6(4)
C43 C44 Si8 C49 30.0(4)
Si7 C44 Si8 C49 165.4(3)
C43 C44 Si8 C50 149.0(4)
Si7 C44 Si8 C50 -75.6(4)
C43 C44 Si8 C48 -90.8(5)
Si7 C44 Si8 C48 44.6(4)
C40 C41 C51 Si10 80.2(6)
C42 C41 C51 Si10 -99.4(5)
C40 C41 C51 Si9 -63.1(6)
C42 C41 C51 Si9 117.4(5)
C41 C51 Si9 C53 -150.8(4)
Si10 C51 Si9 C53 68.7(4)
C41 C51 Si9 C54 -27.0(5)
Si10 C51 Si9 C54 -167.5(4)
C41 C51 Si9 C52 92.3(5)
Si10 C51 Si9 C52 -48.2(4)
C41 C51 Si10 C55 52.3(5)
Si9 C51 Si10 C55 -167.0(4)
C41 C51 Si10 C56 174.6(5)
Si9 C51 Si10 C56 -44.7(5)
C41 C51 Si10 C57 -64.2(5)
Si9 C51 Si10 C57 76.6(4)
C40 C39 C58 Si11 66.0(5)
C38 C39 C58 Si11 -116.4(4)
C40 C39 C58 Si12 -72.6(5)
C38 C39 C58 Si12 105.0(5)
C39 C58 Si11 C59 50.0(4)
Si12 C58 Si11 C59 -173.5(3)
C39 C58 Si11 C61 -70.8(5)
Si12 C58 Si11 C61 65.7(4)
C39 C58 Si11 C60 168.5(4)
Si12 C58 Si11 C60 -55.1(4)
C39 C58 Si12 C62 -28.8(5)
Si11 C58 Si12 C62 -164.8(3)
C39 C58 Si12 C63 90.1(4)
Si11 C58 Si12 C63 -45.9(4)
C39 C58 Si12 C64 -149.3(5)
Si11 C58 Si12 C64 74.6(4)
P4 P5 C65 C66 -117.5(4)
P4 P5 C65 C70 66.6(4)
C70 C65 C66 C67 -5.4(7)
P5 C65 C66 C67 178.5(4)
C70 C65 C66 C85 171.5(5)
P5 C65 C66 C85 -4.6(7)
C65 C66 C67 C68 2.7(8)
C85 C66 C67 C68 -174.5(5)
C66 C67 C68 C69 1.1(9)
C66 C67 C68 C78 -180.0(5)
C67 C68 C69 C70 -1.9(9)
C78 C68 C69 C70 179.1(5)
C68 C69 C70 C65 -0.9(8)
C68 C69 C70 C71 177.4(5)
C66 C65 C70 C69 4.7(7)
P5 C65 C70 C69 -179.5(4)
C66 C65 C70 C71 -173.5(5)
P5 C65 C70 C71 2.3(7)
C69 C70 C71 Si13 48.9(6)
C65 C70 C71 Si13 -132.9(4)
C69 C70 C71 Si14 -81.7(5)
C65 C70 C71 Si14 96.6(5)
C70 C71 Si13 C74 45.0(5)
Si14 C71 Si13 C74 173.9(3)
C70 C71 Si13 C73 161.5(4)
Si14 C71 Si13 C73 -69.6(3)
C70 C71 Si13 C72 -77.5(5)
Si14 C71 Si13 C72 51.4(4)
C70 C71 Si14 C77 53.1(5)
Si13 C71 Si14 C77 -79.2(4)
C70 C71 Si14 C75 -70.8(4)
Si13 C71 Si14 C75 156.8(3)
C70 C71 Si14 C76 172.4(4)
Si13 C71 Si14 C76 40.0(4)
C67 C68 C78 Si16 -64.6(8)
C69 C68 C78 Si16 114.3(7)
C67 C68 C78 Si15 87.9(7)
C69 C68 C78 Si15 -93.2(7)
C68 C78 Si15 C79 -103.4(7)
Si16 C78 Si15 C79 46.6(8)
C68 C78 Si15 C80 26.0(7)
Si16 C78 Si15 C80 176.0(6)
C68 C78 Si15 C81 144.6(6)
Si16 C78 Si15 C81 -65.4(6)
C68 C78 Si16 C83 -168.2(6)
Si15 C78 Si16 C83 43.2(7)
C68 C78 Si16 C84 -33.3(8)
Si15 C78 Si16 C84 178.0(5)
C68 C78 Si16 C82 83.2(7)
Si15 C78 Si16 C82 -65.4(6)
C65 C66 C85 Si18 126.0(5)
C67 C66 C85 Si18 -57.0(6)
C65 C66 C85 Si17 -97.9(5)
C67 C66 C85 Si17 79.1(5)
C66 C85 Si17 C86 45.9(4)
Si18 C85 Si17 C86 -177.0(3)
C66 C85 Si17 C87 -72.9(5)
Si18 C85 Si17 C87 64.1(4)
C66 C85 Si17 C88 166.0(4)
Si18 C85 Si17 C88 -57.0(4)
C66 C85 Si18 C89 -9.2(5)
Si17 C85 Si18 C89 -142.6(3)
C66 C85 Si18 C90 -128.8(4)
Si17 C85 Si18 C90 97.8(4)
C66 C85 Si18 C91 111.9(5)
Si17 C85 Si18 C91 -21.5(5)
P4 P6 C92 C97 76.8(4)
P4 P6 C92 C93 -113.1(4)
C97 C92 C93 C94 3.0(7)
P6 C92 C93 C94 -167.1(4)
C97 C92 C93 C112 178.4(4)
P6 C92 C93 C112 8.2(6)
C92 C93 C94 C95 -2.9(8)
C112 C93 C94 C95 -178.4(5)
C93 C94 C95 C96 0.4(8)
C93 C94 C95 C105 -179.9(5)
C94 C95 C96 C97 2.1(8)
C105 C95 C96 C97 -177.5(5)
C95 C96 C97 C92 -1.9(8)
C95 C96 C97 C98 176.7(5)
C93 C92 C97 C96 -0.8(7)
P6 C92 C97 C96 169.6(4)
C93 C92 C97 C98 -179.3(4)
P6 C92 C97 C98 -9.0(7)
C96 C97 C98 Si19 65.8(5)
C92 C97 C98 Si19 -115.6(5)
C96 C97 C98 Si20 -70.6(5)
C92 C97 C98 Si20 108.0(5)
C97 C98 Si19 C101 29.9(4)
Si20 C98 Si19 C101 161.7(3)
C97 C98 Si19 C100 -92.6(4)
Si20 C98 Si19 C100 39.2(4)
C97 C98 Si19 C99 149.2(3)
Si20 C98 Si19 C99 -79.0(3)
C97 C98 Si20 C103 -169.6(4)
Si19 C98 Si20 C103 57.6(4)
C97 C98 Si20 C102 -49.1(4)
Si19 C98 Si20 C102 178.1(3)
C97 C98 Si20 C104 69.4(4)
Si19 C98 Si20 C104 -63.3(4)
C94 C95 C105 Si22 -71.6(6)
C96 C95 C105 Si22 108.1(5)
C94 C95 C105 Si21 68.2(6)
C96 C95 C105 Si21 -112.1(5)
C95 C105 Si21 C108 26.9(6)
Si22 C105 Si21 C108 162.9(5)
C95 C105 Si21 C106 -95.3(5)
Si22 C105 Si21 C106 40.7(5)
C95 C105 Si21 C107 145.9(5)
Si22 C105 Si21 C107 -78.1(5)
C95 C105 Si22 C109 -41.1(5)
Si21 C105 Si22 C109 -178.3(3)
C95 C105 Si22 C111 82.2(5)
Si21 C105 Si22 C111 -54.9(5)
C95 C105 Si22 C110 -157.8(4)
Si21 C105 Si22 C110 65.1(4)
C94 C93 C112 Si23 -49.3(6)
C92 C93 C112 Si23 135.4(4)
C94 C93 C112 Si24 88.2(5)
C92 C93 C112 Si24 -87.1(5)
C93 C112 Si23 C114 -44.3(4)
Si24 C112 Si23 C114 -179.8(3)
C93 C112 Si23 C115 -160.3(4)
Si24 C112 Si23 C115 64.2(4)
C93 C112 Si23 C113 79.4(4)
Si24 C112 Si23 C113 -56.1(4)
C93 C112 Si24 C116 20.1(5)
Si23 C112 Si24 C116 156.7(3)
C93 C112 Si24 C118 -108.4(5)
Si23 C112 Si24 C118 28.2(5)
C93 C112 Si24 C117 130.7(4)
Si23 C112 Si24 C117 -92.8(4)
C6B C1B C2B C3B 0.0
C1B C2B C3B C4B 0.0
C2B C3B C4B C5B 0.0
C3B C4B C5B C6B 0.0
C4B C5B C6B C1B 0.0
C2B C1B C6B C5B 0.0
